data_7229681
loop_
_publ_author_name
'Zhang, Ya-Xin'
'Li, Meng'
'Liu, Bi-Ying'
'Wu, Zhi-Lei'
'Wei, Hai-Ying'
'Wang, Wen-Min'

_publ_section_title
;
 A series of planar tetranuclear lanthanide complexes: axial ligand
 modulated magnetic dynamics in Dy4 species
;
_journal_issue 87
_journal_name_full 'RSC Advances'
_journal_page_first 55523
_journal_paper_doi 10.1039/C7RA11750G
_journal_volume 7
_journal_year 2017
_chemical_formula_moiety '2(C61 H54 N6 O11 Tb2), C2 H3 N'
_chemical_formula_sum 'C124 H111 N13 O22 Tb4'
_chemical_formula_weight 2770.93
_space_group_crystal_system triclinic
_space_group_IT_number 2
_space_group_name_Hall '-P 1'
_space_group_name_H-M_alt 'P -1'
_symmetry_space_group_name_Hall '-P 1'
_symmetry_space_group_name_H-M 'P -1'
_atom_sites_solution_hydrogens mixed
_audit_creation_date 2017-08-25
_audit_creation_method
;
Olex2 1.2
(compiled 2017.08.10 svn.r3458 for OlexSys, GUI svn.r5381)
;
_audit_update_record
;
2017-09-03 deposited with the CCDC.
2017-12-01 downloaded from the CCDC.
;
_cell_angle_alpha 76.7080(10)
_cell_angle_beta 73.0480(10)
_cell_angle_gamma 87.7160(10)
_cell_formula_units_Z 2
_cell_length_a 16.0380(6)
_cell_length_b 19.7829(8)
_cell_length_c 20.3633(8)
_cell_measurement_reflns_used 9098
_cell_measurement_temperature 293(2)
_cell_measurement_theta_max 27.3
_cell_measurement_theta_min 3.1
_cell_volume 6012.0(4)
_computing_molecular_graphics 'Olex2 (Dolomanov et al., 2009)'
_computing_publication_material 'Olex2 (Dolomanov et al., 2009)'
_computing_structure_refinement 'XL (Sheldrick, 2008)'
_diffrn_ambient_temperature 293(2)
_diffrn_measured_fraction_theta_full 0.998
_diffrn_measured_fraction_theta_max 0.998
_diffrn_measurement_device_type 'CCD area detector'
_diffrn_measurement_method 'phi and omega scans'
_diffrn_radiation_monochromator graphite
_diffrn_radiation_type MoK\a
_diffrn_radiation_wavelength 0.71073
_diffrn_reflns_av_R_equivalents 0.0497
_diffrn_reflns_av_unetI/netI 0.0215
_diffrn_reflns_Laue_measured_fraction_full 0.998
_diffrn_reflns_Laue_measured_fraction_max 0.998
_diffrn_reflns_limit_h_max 19
_diffrn_reflns_limit_h_min -19
_diffrn_reflns_limit_k_max 23
_diffrn_reflns_limit_k_min -23
_diffrn_reflns_limit_l_max 24
_diffrn_reflns_limit_l_min -24
_diffrn_reflns_number 255204
_diffrn_reflns_point_group_measured_fraction_full 0.998
_diffrn_reflns_point_group_measured_fraction_max 0.998
_diffrn_reflns_theta_full 25.009
_diffrn_reflns_theta_max 25.009
_diffrn_reflns_theta_min 2.891
_exptl_absorpt_coefficient_mu 2.397
_exptl_absorpt_correction_type none
_exptl_crystal_colour colorless
_exptl_crystal_density_diffrn 1.531
_exptl_crystal_description block
_exptl_crystal_F_000 2764
_platon_squeeze_details
;
;
_refine_diff_density_max 1.138
_refine_diff_density_min -0.730
_refine_diff_density_rms 0.094
_refine_ls_extinction_method none
_refine_ls_goodness_of_fit_ref 1.034
_refine_ls_hydrogen_treatment mixed
_refine_ls_matrix_type full
_refine_ls_number_parameters 1491
_refine_ls_number_reflns 21167
_refine_ls_number_restraints 114
_refine_ls_restrained_S_all 1.066
_refine_ls_R_factor_all 0.0466
_refine_ls_R_factor_gt 0.0369
_refine_ls_shift/su_max 0.006
_refine_ls_shift/su_mean 0.000
_refine_ls_structure_factor_coef Fsqd
_refine_ls_weighting_details 'w=1/[\s^2^(Fo^2^)+(0.0260P)^2^+23.6665P] where P=(Fo^2^+2Fc^2^)/3'
_refine_ls_weighting_scheme calc
_refine_ls_wR_factor_gt 0.0768
_refine_ls_wR_factor_ref 0.0811
_reflns_Friedel_coverage 0.000
_reflns_number_gt 17905
_reflns_number_total 21167
_reflns_threshold_expression 'I > 2\s(I)'
_cod_data_source_file c7ra11750g2.cif
_cod_data_source_block 2
_cod_database_code 7229681
_shelx_shelxl_version_number 2016/6
_shelx_space_group_comment
;
The symmetry employed for this shelxl refinement is uniquely defined
by the following loop, which should always be used as a source of
symmetry information in preference to the above space-group names.
They are only intended as comments.
;
_olex2_refinement_description
;
1. Fixed Uiso
 At 1.2 times of:
  All C(H) groups
 At 1.5 times of:
  All C(H,H,H) groups
2. Uiso/Uaniso restraints and constraints
Uanis(C67) \\sim Ueq, Uanis(C68) \\sim Ueq, Uanis(C63) \\sim Ueq, Uanis(C64)
\\sim Ueq, Uanis(C65) \\sim Ueq, Uanis(C66) \\sim Ueq, Uanis(O12) \\sim Ueq,
Uanis(C62) \\sim Ueq: with sigma of 0.01 and sigma for terminal atoms of 0.02
Uanis(C102) \\sim Ueq, Uanis(C101) \\sim Ueq, Uanis(C96) \\sim Ueq, Uanis(O16)
\\sim Ueq: with sigma of 0.01 and sigma for terminal atoms of 0.02
Uanis(C40) \\sim Ueq, Uanis(C41) \\sim Ueq, Uanis(C37) \\sim Ueq, Uanis(C38)
\\sim Ueq: with sigma of 0.01 and sigma for terminal atoms of 0.02
Uanis(N13) \\sim Ueq: with sigma of 0.01 and sigma for terminal atoms of 0.02
Uanis(C7) \\sim Ueq, Uanis(C6) \\sim Ueq: with sigma of 0.01 and sigma for
terminal atoms of 0.02
3.a Aromatic/amide H refined with riding coordinates:
 C101(H101), C67(H67), C65(H65), C64(H64), C68(H68), C95(H95), C105(H105),
 C72(H72), C106(H106), C71(H71), C102(H102), C78(H78), C81(H81), C120(H120),
 C115(H115), C110(H110), C94(H94), C111(H111), C93(H93), C82(H82), C86(H86),
 C89(H89), C84(H84), C85(H85), C99(H99), C76(H76), C77(H77), C69(H69), C88(H88),
  C98(H98), C112(H112), C103(H103), C17(H17), C59(H59), C20(H20), C4(H4),
 C40(H40), C38(H38), C41(H41), C6(H6), C45(H45), C16(H16), C37(H37), C51(H51),
 C7(H7), C50(H50), C49(H49), C33(H33), C28(H28), C10(H10), C44(H44), C15(H15),
 C23(H23), C11(H11J), C27(H27), C8(H8), C24(H24), C42(H42), C25(H25), C54(H54),
 C32(H32), C21(H21), C34(H34), C3(H3)
3.b Idealised Me refined as rotating group:
 C117(H11A,H11B,H11C), C113(H11D,H11E,H11F), C122(H12A,H12B,H12C), C118(H11G,
 H11H,H11I), C96(H96A,H96B,H96C), C62(H62A,H62B,H62C), C79(H79A,H79B,H79C),
 C1(H1A,H1B,H1C), C56(H56A,H56B,H56C), C18(H18A,H18B,H18C), C35(H35A,H35B,H35C),
  C52(H52A,H52B,H52C), C61(H61A,H61B,H61C), C57(H57A,H57B,H57C), C123(H12D,H12E,
 H12F)
;
_olex2_submission_special_instructions 'No special instructions were received'

loop_
_space_group_symop_operation_xyz
'x, y, z'
'-x, -y, -z'

loop_
_atom_site_label
_atom_site_type_symbol
_atom_site_fract_x
_atom_site_fract_y
_atom_site_fract_z
_atom_site_U_iso_or_equiv
_atom_site_adp_type
_atom_site_occupancy
_atom_site_site_symmetry_order
_atom_site_calc_flag
_atom_site_refinement_flags_posn
_atom_site_refinement_flags_adp
Tb3 Tb 0.87535(2) 0.50143(2) 0.51314(2) 0.03163(6) Uani 1 1 d . .
Tb4 Tb 0.99937(2) 0.60477(2) 0.59742(2) 0.03330(6) Uani 1 1 d . .
O21 O 0.7320(2) 0.53086(19) 0.52440(19) 0.0467(9) Uani 1 1 d . .
O14 O 0.3715(3) 0.4065(2) 0.0897(2) 0.0659(12) Uani 1 1 d . .
O20 O 0.7944(2) 0.4548(2) 0.63017(18) 0.0489(9) Uani 1 1 d . .
O13 O 0.8805(2) 0.60830(16) 0.54645(16) 0.0348(7) Uani 1 1 d . .
O15 O 0.8639(2) 0.45296(18) 0.41718(18) 0.0419(8) Uani 1 1 d . .
O16 O 1.0922(4) -0.0982(3) 0.9279(3) 0.1024(19) Uani 1 1 d . U
O19 O 0.9036(2) 0.66116(18) 0.67371(17) 0.0432(8) Uani 1 1 d . .
O22 O 1.0158(2) 0.5011(2) 0.43059(19) 0.0343(8) Uani 1 1 d . .
O12 O 0.6961(6) 1.1446(5) 0.2147(6) 0.193(4) Uani 1 1 d . U
O17 O 0.9203(2) 0.38313(17) 0.52251(16) 0.0379(8) Uani 1 1 d . .
O18 O 0.9554(3) 0.5244(2) 0.70451(19) 0.0557(10) Uani 1 1 d . .
N12 N 0.9837(3) 0.2706(2) 0.4727(2) 0.0388(9) Uani 1 1 d . .
N8 N 0.8796(2) 0.6088(2) 0.4141(2) 0.0371(9) Uani 1 1 d . .
N11 N 0.9892(3) 0.1448(2) 0.7046(2) 0.0509(11) Uani 1 1 d . .
N10 N 0.8966(3) 0.3520(2) 0.3460(2) 0.0435(10) Uani 1 1 d . .
N7 N 0.7632(3) 0.8396(3) 0.3840(3) 0.0585(13) Uani 1 1 d . .
C117 C 0.7879(5) 0.6981(4) 0.7576(4) 0.088(2) Uani 1 1 d . .
H11A H 0.822582 0.736525 0.757536 0.132 Uiso 1 1 calc GR .
H11B H 0.751502 0.679539 0.804609 0.132 Uiso 1 1 calc GR .
H11C H 0.751949 0.713621 0.726973 0.132 Uiso 1 1 calc GR .
C113 C 0.8803(6) 0.4521(4) 0.8129(4) 0.095(3) Uani 1 1 d . .
H11D H 0.874010 0.415840 0.790289 0.142 Uiso 1 1 calc GR .
H11E H 0.829116 0.452661 0.851552 0.142 Uiso 1 1 calc GR .
H11F H 0.930388 0.443892 0.830111 0.142 Uiso 1 1 calc GR .
C122 C 0.5983(5) 0.5864(5) 0.5556(4) 0.096(3) Uani 1 1 d . .
H12A H 0.624083 0.630656 0.527881 0.144 Uiso 1 1 calc GR .
H12B H 0.555335 0.592741 0.597608 0.144 Uiso 1 1 calc GR .
H12C H 0.570984 0.565500 0.528638 0.144 Uiso 1 1 calc GR .
C97 C 1.0739(5) -0.0364(4) 0.8892(4) 0.081(2) Uani 1 1 d . .
C101 C 1.0657(6) 0.0866(4) 0.8573(4) 0.100(3) Uani 1 1 d . U
H101 H 1.074190 0.129721 0.865617 0.121 Uiso 1 1 calc R .
C67 C 0.7261(5) 0.9569(5) 0.2846(5) 0.097(3) Uani 1 1 d . U
H67 H 0.728024 0.913890 0.273171 0.117 Uiso 1 1 calc R .
C65 C 0.7313(6) 1.0234(5) 0.3650(6) 0.120(3) Uani 1 1 d . U
H65 H 0.737768 1.027521 0.407899 0.143 Uiso 1 1 calc R .
C64 C 0.7143(7) 1.0855(5) 0.3132(7) 0.121(3) Uani 1 1 d . U
H64 H 0.707090 1.129169 0.323442 0.146 Uiso 1 1 calc R .
C63 C 0.7098(7) 1.0754(6) 0.2515(7) 0.119(3) Uani 1 1 d . U
C68 C 0.7119(6) 1.0151(6) 0.2363(6) 0.124(4) Uani 1 1 d . U
H68 H 0.703972 1.010867 0.193939 0.148 Uiso 1 1 calc R .
C95 C 0.9095(4) 0.3020(3) 0.3120(3) 0.0583(17) Uani 1 1 d . .
H95 H 0.960073 0.276959 0.310342 0.070 Uiso 1 1 calc R .
C105 C 0.9359(3) 0.2652(3) 0.6853(3) 0.0452(13) Uani 1 1 d . .
H105 H 0.926027 0.265264 0.732648 0.054 Uiso 1 1 calc R .
C118 C 0.6988(4) 0.4291(4) 0.7457(3) 0.074(2) Uani 1 1 d . .
H11G H 0.732247 0.387956 0.750989 0.111 Uiso 1 1 calc GR .
H11H H 0.637736 0.416606 0.763032 0.111 Uiso 1 1 calc GR .
H11I H 0.712103 0.459619 0.771944 0.111 Uiso 1 1 calc GR .
C73 C 0.8457(3) 0.6628(2) 0.5119(3) 0.0374(11) Uani 1 1 d . .
C72 C 0.8079(3) 0.7166(3) 0.5404(3) 0.0478(13) Uani 1 1 d . .
H72 H 0.801600 0.714759 0.587660 0.057 Uiso 1 1 calc R .
C106 C 0.9171(3) 0.3242(3) 0.6401(3) 0.0414(12) Uani 1 1 d . .
H106 H 0.893135 0.362023 0.658277 0.050 Uiso 1 1 calc R .
C96 C 1.1252(9) -0.0967(5) 0.9857(6) 0.169(5) Uani 1 1 d . U
H96A H 1.182589 -0.075412 0.967990 0.254 Uiso 1 1 calc GR .
H96B H 1.127943 -0.143317 1.011964 0.254 Uiso 1 1 calc GR .
H96C H 1.087340 -0.070422 1.015868 0.254 Uiso 1 1 calc GR .
C62 C 0.6965(9) 1.1464(8) 0.1509(9) 0.213(8) Uani 1 1 d . U
H62A H 0.687865 1.193105 0.127834 0.320 Uiso 1 1 calc GR .
H62B H 0.650404 1.116503 0.151492 0.320 Uiso 1 1 calc GR .
H62C H 0.751510 1.130882 0.125741 0.320 Uiso 1 1 calc GR .
C71 C 0.7782(4) 0.7750(3) 0.4998(3) 0.0524(14) Uani 1 1 d . .
H71 H 0.751467 0.810045 0.521349 0.063 Uiso 1 1 calc R .
N9 N 0.6318(3) 0.4047(2) 0.2739(2) 0.0492(11) Uani 1 1 d . .
C102 C 1.0858(7) 0.0265(5) 0.9011(5) 0.118(3) Uani 1 1 d . U
H102 H 1.107257 0.029810 0.938034 0.142 Uiso 1 1 calc R .
C78 C 0.8871(4) 0.6117(3) 0.3470(3) 0.0486(13) Uani 1 1 d . .
H78 H 0.908869 0.573372 0.328912 0.058 Uiso 1 1 calc R .
C119 C 0.7210(4) 0.4654(3) 0.6690(3) 0.0507(14) Uani 1 1 d . .
C109 C 0.9809(3) 0.2064(3) 0.5904(3) 0.0413(12) Uani 1 1 d . .
C104 C 0.9687(3) 0.2068(3) 0.6621(3) 0.0443(12) Uani 1 1 d . .
C121 C 0.6685(4) 0.5394(3) 0.5754(4) 0.0575(15) Uani 1 1 d . .
C90 C 0.8068(3) 0.4435(3) 0.3853(3) 0.0392(11) Uani 1 1 d . .
C81 C 0.4583(4) 0.4884(3) 0.1168(3) 0.0505(13) Uani 1 1 d . .
H81 H 0.443010 0.526021 0.086017 0.061 Uiso 1 1 calc R .
C107 C 0.9333(3) 0.3278(3) 0.5689(3) 0.0362(11) Uani 1 1 d . .
C120 C 0.6601(4) 0.5097(4) 0.6460(3) 0.0653(18) Uani 1 1 d . .
H120 H 0.611235 0.519835 0.679781 0.078 Uiso 1 1 calc R .
C108 C 0.9652(3) 0.2671(3) 0.5432(3) 0.0398(11) Uani 1 1 d . .
C115 C 0.8373(4) 0.5764(4) 0.7734(3) 0.0691(18) Uani 1 1 d . .
H115 H 0.790152 0.567251 0.813938 0.083 Uiso 1 1 calc R .
C110 C 1.0086(4) 0.1480(3) 0.5618(3) 0.0506(14) Uani 1 1 d . .
H110 H 1.017390 0.106357 0.591014 0.061 Uiso 1 1 calc R .
C94 C 0.8528(4) 0.2837(3) 0.2780(3) 0.0585(16) Uani 1 1 d . .
H94 H 0.865204 0.246989 0.255524 0.070 Uiso 1 1 calc R .
C111 C 1.0223(4) 0.1521(3) 0.4926(3) 0.0567(15) Uani 1 1 d . .
H111 H 1.039261 0.113309 0.473972 0.068 Uiso 1 1 calc R .
C92 C 0.7622(3) 0.3764(3) 0.3120(3) 0.0465(13) Uani 1 1 d . .
C74 C 0.8486(3) 0.6656(3) 0.4401(3) 0.0378(11) Uani 1 1 d . .
C75 C 0.8213(3) 0.7247(3) 0.3989(3) 0.0434(12) Uani 1 1 d . .
C93 C 0.7791(4) 0.3203(3) 0.2782(3) 0.0553(15) Uani 1 1 d . .
H93 H 0.740236 0.308480 0.256210 0.066 Uiso 1 1 calc R .
C80 C 0.4261(3) 0.4227(3) 0.1247(3) 0.0444(12) Uani 1 1 d . .
C82 C 0.5140(4) 0.4981(3) 0.1554(3) 0.0480(13) Uani 1 1 d . .
H82 H 0.535979 0.542490 0.149810 0.058 Uiso 1 1 calc R .
C86 C 0.5985(3) 0.4549(3) 0.2390(3) 0.0450(12) Uani 1 1 d . .
H86 H 0.613735 0.500212 0.237499 0.054 Uiso 1 1 calc R .
C89 C 0.7330(3) 0.4828(3) 0.3856(3) 0.0499(14) Uani 1 1 d . .
H89 H 0.721064 0.517337 0.410944 0.060 Uiso 1 1 calc R .
C83 C 0.5374(3) 0.4436(3) 0.2016(3) 0.0414(12) Uani 1 1 d . .
C84 C 0.5031(4) 0.3775(3) 0.2098(3) 0.0588(16) Uani 1 1 d . .
H84 H 0.517167 0.340008 0.241260 0.071 Uiso 1 1 calc R .
C116 C 0.8467(4) 0.6426(3) 0.7319(3) 0.0506(14) Uani 1 1 d . .
C85 C 0.4486(4) 0.3675(3) 0.1716(4) 0.0631(17) Uani 1 1 d . .
H85 H 0.426514 0.323114 0.177238 0.076 Uiso 1 1 calc R .
C114 C 0.8923(5) 0.5218(3) 0.7600(3) 0.0640(17) Uani 1 1 d . .
C99 C 1.0235(4) 0.0186(3) 0.7927(3) 0.0641(17) Uani 1 1 d . .
H99 H 1.001858 0.015065 0.755884 0.077 Uiso 1 1 calc R .
C70 C 0.7874(3) 0.7815(3) 0.4296(3) 0.0489(13) Uani 1 1 d . .
C76 C 0.8305(4) 0.7245(3) 0.3283(3) 0.0527(14) Uani 1 1 d . .
H76 H 0.813376 0.762611 0.299362 0.063 Uiso 1 1 calc R .
C77 C 0.8644(4) 0.6689(3) 0.3020(3) 0.0573(15) Uani 1 1 d . .
H77 H 0.872208 0.668988 0.254892 0.069 Uiso 1 1 calc R .
C87 C 0.6895(3) 0.4200(3) 0.3109(3) 0.0464(13) Uani 1 1 d . .
C69 C 0.7590(4) 0.8988(3) 0.3960(4) 0.077(2) Uani 1 1 d . .
H69 H 0.769915 0.904855 0.436731 0.093 Uiso 1 1 calc R .
C91 C 0.8209(3) 0.3898(3) 0.3471(3) 0.0430(12) Uani 1 1 d . .
C66 C 0.7372(5) 0.9597(4) 0.3470(5) 0.081(2) Uani 1 1 d . U
C88 C 0.6765(4) 0.4711(3) 0.3482(3) 0.0520(14) Uani 1 1 d . .
H88 H 0.628303 0.498899 0.348573 0.062 Uiso 1 1 calc R .
C98 C 1.0435(5) -0.0410(3) 0.8342(4) 0.0670(18) Uani 1 1 d . .
H98 H 1.036369 -0.084025 0.825099 0.080 Uiso 1 1 calc R .
C100 C 1.0343(4) 0.0835(3) 0.8033(3) 0.0530(14) Uani 1 1 d . .
C112 C 1.0108(4) 0.2151(3) 0.4491(3) 0.0505(14) Uani 1 1 d . .
H112 H 1.022987 0.217830 0.400982 0.061 Uiso 1 1 calc R .
C103 C 1.0142(4) 0.1462(3) 0.7580(3) 0.0540(15) Uani 1 1 d . .
H103 H 1.019879 0.188791 0.768482 0.065 Uiso 1 1 calc R .
C79 C 0.3465(4) 0.4606(4) 0.0413(3) 0.073(2) Uani 1 1 d . .
H79A H 0.397105 0.479868 0.003550 0.110 Uiso 1 1 calc GR .
H79B H 0.319473 0.496108 0.064844 0.110 Uiso 1 1 calc GR .
H79C H 0.305959 0.442485 0.022629 0.110 Uiso 1 1 calc GR .
Tb1 Tb 0.54025(2) 1.08071(2) 0.02285(2) 0.02881(6) Uani 1 1 d . .
Tb2 Tb 0.47098(2) 0.93166(2) 0.16225(2) 0.03021(6) Uani 1 1 d . .
O3 O 0.4871(4) 1.3235(3) 0.6176(3) 0.0927(17) Uani 1 1 d . .
O11 O 0.4344(2) 0.98898(17) 0.06142(18) 0.0314(8) Uani 1 1 d . .
O6 O 0.6036(2) 0.97929(16) 0.07762(16) 0.0346(7) Uani 1 1 d . .
O8 O 0.5677(2) 1.19139(17) 0.03292(19) 0.0436(8) Uani 1 1 d . .
O5 O 1.2251(3) 0.6244(3) -0.0296(3) 0.101(2) Uani 1 1 d . .
O2 O 0.5129(2) 1.14318(15) -0.08178(16) 0.0334(7) Uani 1 1 d . .
O9 O 0.3264(2) 0.96062(19) 0.20443(19) 0.0472(9) Uani 1 1 d . .
O7 O 0.6849(2) 1.11080(17) -0.04224(17) 0.0386(8) Uani 1 1 d . .
O10 O 0.4034(2) 0.83463(17) 0.24383(18) 0.0440(8) Uani 1 1 d . .
O4 O 0.4869(2) 1.05402(16) 0.15067(16) 0.0356(7) Uani 1 1 d . .
O1 O -0.0011(4) 1.5767(3) -0.1548(4) 0.125(2) Uani 1 1 d . .
N1 N 0.2801(3) 1.3612(2) -0.0644(3) 0.0515(12) Uani 1 1 d . .
N5 N 0.8852(3) 0.8018(2) 0.0444(2) 0.0419(10) Uani 1 1 d . .
N4 N 0.4756(3) 0.9623(2) 0.2750(2) 0.0455(10) Uani 1 1 d . .
N2 N 0.3949(2) 1.14465(19) 0.0428(2) 0.0337(9) Uani 1 1 d . .
N6 N 0.6038(2) 0.86625(19) 0.18031(19) 0.0322(8) Uani 1 1 d . .
N3 N 0.4652(4) 1.1549(3) 0.3905(2) 0.0578(13) Uani 1 1 d . .
C17 C 0.3321(3) 1.1420(3) 0.1021(3) 0.0417(12) Uani 1 1 d . .
H17 H 0.330283 1.105160 0.140352 0.050 Uiso 1 1 calc R .
C1 C -0.0449(11) 1.6118(8) -0.1056(9) 0.235(10) Uani 1 1 d . .
H1A H -0.088476 1.639340 -0.122142 0.352 Uiso 1 1 calc GR .
H1B H -0.004690 1.641608 -0.097780 0.352 Uiso 1 1 calc GR .
H1C H -0.072313 1.579304 -0.062284 0.352 Uiso 1 1 calc GR .
C59 C 0.2574(4) 0.8621(4) 0.2896(3) 0.0646(17) Uani 1 1 d . .
H59 H 0.204838 0.845288 0.322794 0.078 Uiso 1 1 calc R .
C20 C 0.5638(5) 1.3173(3) 0.4970(4) 0.0692(18) Uani 1 1 d . .
H20 H 0.603710 1.352273 0.492142 0.083 Uiso 1 1 calc R .
C56 C 0.5857(5) 1.3136(3) -0.0039(5) 0.088(2) Uani 1 1 d . .
H56A H 0.537435 1.324466 -0.023133 0.132 Uiso 1 1 calc GR .
H56B H 0.632686 1.346717 -0.029414 0.132 Uiso 1 1 calc GR .
H56C H 0.567727 1.315507 0.044870 0.132 Uiso 1 1 calc GR .
C4 C 0.1628(5) 1.4524(4) -0.1838(4) 0.086(2) Uani 1 1 d . .
H4 H 0.189160 1.430157 -0.219933 0.103 Uiso 1 1 calc R .
C40 C 1.0657(5) 0.7468(5) -0.0828(4) 0.094(3) Uani 1 1 d . U
H40 H 1.054918 0.773263 -0.123436 0.113 Uiso 1 1 calc R .
C38 C 1.0279(5) 0.7108(4) 0.0386(4) 0.088(2) Uani 1 1 d . U
H38 H 0.990949 0.711701 0.083110 0.106 Uiso 1 1 calc R .
C2 C 0.0656(5) 1.5309(4) -0.1433(5) 0.077(2) Uani 1 1 d . .
C18 C 0.5341(7) 1.3851(4) 0.6099(5) 0.117(4) Uani 1 1 d . .
H18A H 0.520275 1.421193 0.574564 0.175 Uiso 1 1 calc GR .
H18B H 0.595471 1.376938 0.595960 0.175 Uiso 1 1 calc GR .
H18C H 0.518411 1.398991 0.654017 0.175 Uiso 1 1 calc GR .
C41 C 1.1404(6) 0.7065(5) -0.0894(4) 0.103(3) Uani 1 1 d . U
H41 H 1.178910 0.706733 -0.133546 0.124 Uiso 1 1 calc R .
C6 C 0.1554(6) 1.4708(5) -0.0748(5) 0.113(3) Uani 1 1 d . U
H6 H 0.173721 1.462554 -0.034436 0.135 Uiso 1 1 calc R .
C35 C 1.2844(6) 0.6211(6) -0.0948(5) 0.141(5) Uani 1 1 d . .
H35A H 1.307438 0.666831 -0.119866 0.212 Uiso 1 1 calc GR .
H35B H 1.254993 0.602581 -0.122032 0.212 Uiso 1 1 calc GR .
H35C H 1.331143 0.591460 -0.087137 0.212 Uiso 1 1 calc GR .
C46 C 0.6722(3) 0.9391(2) 0.0659(2) 0.0321(10) Uani 1 1 d . .
C45 C 0.7409(3) 0.9507(2) 0.0055(3) 0.0363(11) Uani 1 1 d . .
H45 H 0.741150 0.989649 -0.030307 0.044 Uiso 1 1 calc R .
C16 C 0.2680(4) 1.1924(3) 0.1101(3) 0.0513(14) Uani 1 1 d . .
H16 H 0.223571 1.187974 0.152265 0.062 Uiso 1 1 calc R .
C60 C 0.3269(3) 0.8174(3) 0.2828(3) 0.0502(14) Uani 1 1 d . .
C37 C 1.1008(5) 0.6713(5) 0.0325(4) 0.105(3) Uani 1 1 d . U
H37 H 1.112644 0.646628 0.073409 0.125 Uiso 1 1 calc R .
C9 C 0.3445(4) 1.3095(2) -0.0686(3) 0.0415(12) Uani 1 1 d . .
C51 C 0.6057(3) 0.8116(3) 0.2312(3) 0.0403(11) Uani 1 1 d . .
H51 H 0.557112 0.801699 0.270662 0.048 Uiso 1 1 calc R .
C48 C 0.7468(3) 0.8353(2) 0.1130(2) 0.0327(10) Uani 1 1 d . .
C7 C 0.0876(7) 1.5208(6) -0.0831(6) 0.129(4) Uani 1 1 d . U
H7 H 0.060984 1.544507 -0.048318 0.155 Uiso 1 1 calc R .
C55 C 0.6160(4) 1.2410(3) -0.0105(3) 0.0526(14) Uani 1 1 d . .
C50 C 0.6767(3) 0.7679(3) 0.2291(3) 0.0420(12) Uani 1 1 d . .
H50 H 0.676423 0.731585 0.267467 0.050 Uiso 1 1 calc R .
C52 C 0.8064(4) 1.1676(3) -0.1328(3) 0.0630(17) Uani 1 1 d . .
H52A H 0.833976 1.124130 -0.121872 0.095 Uiso 1 1 calc GR .
H52B H 0.844530 1.205058 -0.135703 0.095 Uiso 1 1 calc GR .
H52C H 0.794401 1.172529 -0.177112 0.095 Uiso 1 1 calc GR .
C47 C 0.6749(3) 0.8790(2) 0.1205(2) 0.0336(10) Uani 1 1 d . .
C49 C 0.7458(3) 0.7792(3) 0.1704(3) 0.0391(11) Uani 1 1 d . .
H49 H 0.792840 0.749916 0.167824 0.047 Uiso 1 1 calc R .
C13 C 0.3972(3) 1.2000(2) -0.0128(3) 0.0345(10) Uani 1 1 d . .
C33 C 0.4668(6) 0.9413(3) 0.3977(3) 0.078(2) Uani 1 1 d . .
H33 H 0.464155 0.908139 0.438903 0.094 Uiso 1 1 calc R .
C14 C 0.3369(3) 1.2538(3) -0.0083(3) 0.0391(11) Uani 1 1 d . .
C28 C 0.4766(4) 1.1503(3) 0.2038(3) 0.0524(14) Uani 1 1 d . .
H28 H 0.476425 1.181742 0.162134 0.063 Uiso 1 1 calc R .
C53 C 0.7225(3) 1.1691(3) -0.0758(3) 0.0425(12) Uani 1 1 d . .
C10 C 0.4133(4) 1.3105(3) -0.1276(3) 0.0460(13) Uani 1 1 d . .
H10 H 0.420694 1.348377 -0.165810 0.055 Uiso 1 1 calc R .
C44 C 0.8106(3) 0.9054(3) -0.0036(3) 0.0394(11) Uani 1 1 d . .
H44 H 0.855097 0.914503 -0.045893 0.047 Uiso 1 1 calc R .
C15 C 0.2715(4) 1.2474(3) 0.0559(3) 0.0453(13) Uani 1 1 d . .
H15 H 0.229997 1.281462 0.061185 0.054 Uiso 1 1 calc R .
C23 C 0.4452(4) 1.2125(3) 0.5114(3) 0.0508(14) Uani 1 1 d . .
H23 H 0.405445 1.177247 0.516752 0.061 Uiso 1 1 calc R .
C31 C 0.4717(4) 1.0589(3) 0.3330(3) 0.0520(14) Uani 1 1 d . .
C11 C 0.4733(3) 1.2564(2) -0.1327(3) 0.0406(12) Uani 1 1 d . .
H11J H 0.519322 1.259504 -0.173721 0.049 Uiso 1 1 calc R .
C61 C 0.3142(5) 0.7433(4) 0.3237(5) 0.101(3) Uani 1 1 d . .
H61A H 0.326204 0.713000 0.291532 0.151 Uiso 1 1 calc GR .
H61B H 0.255135 0.735421 0.353286 0.151 Uiso 1 1 calc GR .
H61C H 0.353267 0.733904 0.352370 0.151 Uiso 1 1 calc GR .
C12 C 0.4647(3) 1.1996(2) -0.0782(2) 0.0345(10) Uani 1 1 d . .
C43 C 0.8154(3) 0.8478(2) 0.0482(3) 0.0362(11) Uani 1 1 d . .
C29 C 0.4795(3) 1.0804(3) 0.2062(3) 0.0376(11) Uani 1 1 d . .
C27 C 0.4740(5) 1.1747(3) 0.2644(3) 0.0638(17) Uani 1 1 d . .
H27 H 0.473235 1.222429 0.260902 0.077 Uiso 1 1 calc R .
C8 C 0.2552(4) 1.3849(3) -0.1186(3) 0.0530(14) Uani 1 1 d . .
H8 H 0.280922 1.366732 -0.157879 0.064 Uiso 1 1 calc R .
C24 C 0.4402(4) 1.2428(3) 0.5671(3) 0.0592(16) Uani 1 1 d . .
H24 H 0.397140 1.227960 0.609649 0.071 Uiso 1 1 calc R .
C22 C 0.5097(4) 1.2346(3) 0.4470(3) 0.0502(13) Uani 1 1 d . .
C58 C 0.2604(4) 0.9300(3) 0.2505(3) 0.0526(14) Uani 1 1 d . .
C5 C 0.1911(4) 1.4371(3) -0.1257(4) 0.0638(17) Uani 1 1 d . .
C42 C 0.9333(4) 0.7929(3) -0.0141(3) 0.0472(13) Uani 1 1 d . .
H42 H 0.920031 0.815266 -0.055107 0.057 Uiso 1 1 calc R .
C25 C 0.5150(4) 1.2052(3) 0.3863(3) 0.0555(15) Uani 1 1 d . .
H25 H 0.555921 1.223833 0.343450 0.067 Uiso 1 1 calc R .
C26 C 0.4724(4) 1.1316(3) 0.3281(3) 0.0543(14) Uani 1 1 d . .
C36 C 1.1555(4) 0.6670(4) -0.0298(3) 0.071(2) Uani 1 1 d . .
C30 C 0.4758(4) 1.0340(3) 0.2729(3) 0.0449(12) Uani 1 1 d . .
C19 C 0.4992(5) 1.2952(3) 0.5595(3) 0.0611(16) Uani 1 1 d . .
C54 C 0.6901(4) 1.2328(3) -0.0626(3) 0.0572(15) Uani 1 1 d . .
H54 H 0.721077 1.272812 -0.091324 0.069 Uiso 1 1 calc R .
C32 C 0.4674(5) 1.0092(3) 0.3966(3) 0.0669(18) Uani 1 1 d . .
H32 H 0.464935 1.023782 0.437414 0.080 Uiso 1 1 calc R .
C39 C 1.0091(4) 0.7486(3) -0.0195(3) 0.0487(13) Uani 1 1 d . .
C21 C 0.5681(4) 1.2866(3) 0.4414(3) 0.0639(17) Uani 1 1 d . .
H21 H 0.611670 1.301371 0.399057 0.077 Uiso 1 1 calc R .
C34 C 0.4704(5) 0.9215(4) 0.3359(3) 0.074(2) Uani 1 1 d . .
H34 H 0.468863 0.873961 0.338439 0.089 Uiso 1 1 calc R .
C57 C 0.1783(4) 0.9720(4) 0.2617(5) 0.094(3) Uani 1 1 d . .
H57A H 0.193890 1.020366 0.252106 0.141 Uiso 1 1 calc GR .
H57B H 0.142669 0.957125 0.309574 0.141 Uiso 1 1 calc GR .
H57C H 0.146468 0.965053 0.230356 0.141 Uiso 1 1 calc GR .
C3 C 0.0998(6) 1.4972(5) -0.1936(5) 0.106(3) Uani 1 1 d . .
H3 H 0.081100 1.504062 -0.233725 0.127 Uiso 1 1 calc R .
C124 C -0.0076(8) 0.8804(7) 0.6985(9) 0.123(4) Uani 1 1 d . .
N13 N -0.0466(8) 0.8411(6) 0.7423(8) 0.178(5) Uani 1 1 d . U
C123 C 0.0435(10) 0.9317(8) 0.6426(8) 0.174(6) Uani 1 1 d . .
H12D H 0.083798 0.909712 0.609420 0.261 Uiso 1 1 calc GR .
H12E H 0.075142 0.959346 0.660854 0.261 Uiso 1 1 calc GR .
H12F H 0.006255 0.960823 0.619536 0.261 Uiso 1 1 calc GR .
H22 H 1.025(3) 0.524(3) 0.400(3) 0.029(17) Uiso 1 1 d . .
H11 H 0.395(3) 0.997(3) 0.068(3) 0.020(15) Uiso 1 1 d . .

loop_
_atom_site_aniso_label
_atom_site_aniso_U_11
_atom_site_aniso_U_22
_atom_site_aniso_U_33
_atom_site_aniso_U_23
_atom_site_aniso_U_13
_atom_site_aniso_U_12
Tb3 0.02581(11) 0.03933(13) 0.03038(12) -0.01054(9) -0.00806(9) 0.00809(9)
Tb4 0.03152(12) 0.04111(13) 0.02838(12) -0.01093(10) -0.00910(9) 0.00877(10)
O21 0.0309(18) 0.056(2) 0.054(2) -0.0164(18) -0.0124(17) 0.0103(16)
O14 0.059(3) 0.083(3) 0.070(3) -0.023(2) -0.036(2) 0.002(2)
O20 0.039(2) 0.060(2) 0.0383(19) -0.0079(17) -0.0006(16) 0.0154(17)
O13 0.0338(17) 0.0369(18) 0.0354(17) -0.0082(14) -0.0136(14) 0.0085(14)
O15 0.0364(18) 0.054(2) 0.047(2) -0.0248(17) -0.0215(16) 0.0148(16)
O16 0.145(5) 0.067(3) 0.113(4) 0.023(3) -0.095(4) -0.021(3)
O19 0.042(2) 0.051(2) 0.0351(19) -0.0159(16) -0.0042(16) 0.0079(16)
O22 0.0326(19) 0.043(2) 0.0256(19) -0.0058(17) -0.0074(15) 0.0065(15)
O12 0.146(6) 0.150(6) 0.240(8) 0.078(6) -0.086(6) 0.018(5)
O17 0.0364(18) 0.0428(19) 0.0307(17) -0.0081(15) -0.0051(14) 0.0073(15)
O18 0.076(3) 0.053(2) 0.036(2) -0.0071(17) -0.016(2) 0.015(2)
N12 0.042(2) 0.040(2) 0.037(2) -0.0094(18) -0.0153(19) 0.0060(19)
N8 0.032(2) 0.046(2) 0.035(2) -0.0072(18) -0.0127(17) 0.0025(18)
N11 0.051(3) 0.049(3) 0.046(3) 0.004(2) -0.016(2) 0.001(2)
N10 0.043(2) 0.051(3) 0.041(2) -0.020(2) -0.014(2) 0.012(2)
N7 0.046(3) 0.046(3) 0.077(4) 0.007(2) -0.025(3) 0.006(2)
C117 0.081(5) 0.086(5) 0.078(5) -0.035(4) 0.018(4) 0.018(4)
C113 0.109(7) 0.083(6) 0.068(5) 0.017(4) -0.014(4) -0.004(5)
C122 0.053(4) 0.114(7) 0.101(6) -0.009(5) -0.010(4) 0.043(4)
C97 0.105(6) 0.057(4) 0.093(5) 0.020(4) -0.070(5) -0.025(4)
C101 0.148(6) 0.071(4) 0.105(5) 0.010(4) -0.091(5) -0.025(4)
C67 0.086(5) 0.090(5) 0.101(5) 0.022(4) -0.038(4) 0.012(4)
C65 0.116(6) 0.078(5) 0.170(8) 0.001(5) -0.073(6) 0.006(5)
C64 0.120(7) 0.065(5) 0.170(8) -0.004(5) -0.045(6) -0.004(5)
C63 0.089(6) 0.109(7) 0.146(7) 0.008(6) -0.045(6) 0.014(5)
C68 0.102(6) 0.109(6) 0.137(7) 0.025(5) -0.043(5) 0.019(5)
C95 0.086(4) 0.062(4) 0.044(3) -0.030(3) -0.035(3) 0.037(3)
C105 0.041(3) 0.053(3) 0.032(3) 0.001(2) -0.003(2) -0.002(2)
C118 0.064(4) 0.090(5) 0.049(4) -0.016(3) 0.011(3) 0.011(4)
C73 0.032(3) 0.035(3) 0.048(3) -0.010(2) -0.017(2) 0.003(2)
C72 0.043(3) 0.053(3) 0.052(3) -0.018(3) -0.018(3) 0.014(3)
C106 0.035(3) 0.042(3) 0.040(3) -0.003(2) -0.005(2) 0.003(2)
C96 0.284(13) 0.097(7) 0.177(9) 0.031(6) -0.188(10) -0.026(8)
C62 0.114(9) 0.219(13) 0.234(14) 0.110(11) -0.067(10) 0.013(8)
C71 0.044(3) 0.040(3) 0.075(4) -0.014(3) -0.020(3) 0.016(2)
N9 0.040(2) 0.061(3) 0.055(3) -0.023(2) -0.021(2) 0.008(2)
C102 0.177(7) 0.087(5) 0.123(6) 0.011(4) -0.115(6) -0.029(5)
C78 0.053(3) 0.058(3) 0.039(3) -0.009(3) -0.022(3) 0.005(3)
C119 0.044(3) 0.057(3) 0.042(3) -0.015(3) 0.004(2) 0.005(3)
C109 0.038(3) 0.042(3) 0.043(3) -0.004(2) -0.014(2) -0.005(2)
C104 0.037(3) 0.045(3) 0.043(3) 0.003(2) -0.009(2) -0.003(2)
C121 0.034(3) 0.059(4) 0.076(4) -0.018(3) -0.009(3) 0.010(3)
C90 0.034(3) 0.043(3) 0.041(3) -0.013(2) -0.010(2) 0.001(2)
C81 0.049(3) 0.053(3) 0.048(3) -0.009(3) -0.014(3) 0.004(3)
C107 0.026(2) 0.041(3) 0.039(3) -0.007(2) -0.008(2) 0.000(2)
C120 0.041(3) 0.082(5) 0.061(4) -0.023(3) 0.006(3) 0.022(3)
C108 0.035(3) 0.043(3) 0.036(3) 0.000(2) -0.009(2) 0.005(2)
C115 0.064(4) 0.077(5) 0.049(4) -0.010(3) 0.006(3) 0.009(3)
C110 0.057(3) 0.036(3) 0.056(3) -0.003(3) -0.019(3) 0.001(3)
C94 0.070(4) 0.066(4) 0.061(4) -0.035(3) -0.037(3) 0.018(3)
C111 0.072(4) 0.038(3) 0.065(4) -0.013(3) -0.028(3) 0.007(3)
C92 0.041(3) 0.054(3) 0.049(3) -0.017(3) -0.015(2) 0.004(2)
C74 0.027(2) 0.044(3) 0.044(3) -0.007(2) -0.017(2) 0.002(2)
C75 0.034(3) 0.047(3) 0.049(3) 0.001(2) -0.020(2) -0.001(2)
C93 0.062(4) 0.063(4) 0.057(4) -0.029(3) -0.031(3) 0.009(3)
C80 0.034(3) 0.053(3) 0.049(3) -0.016(3) -0.013(2) 0.002(2)
C82 0.052(3) 0.043(3) 0.055(3) -0.014(3) -0.022(3) 0.002(2)
C86 0.037(3) 0.053(3) 0.049(3) -0.018(3) -0.014(2) 0.004(2)
C89 0.043(3) 0.066(4) 0.054(3) -0.030(3) -0.023(3) 0.015(3)
C83 0.028(2) 0.051(3) 0.045(3) -0.017(2) -0.008(2) 0.006(2)
C84 0.054(4) 0.049(3) 0.078(4) -0.003(3) -0.036(3) 0.001(3)
C116 0.051(3) 0.049(3) 0.048(3) -0.018(3) -0.004(3) 0.004(3)
C85 0.062(4) 0.043(3) 0.096(5) -0.011(3) -0.042(4) -0.007(3)
C114 0.080(5) 0.063(4) 0.039(3) 0.001(3) -0.011(3) -0.001(3)
C99 0.078(4) 0.065(4) 0.061(4) -0.010(3) -0.043(4) 0.015(3)
C70 0.041(3) 0.046(3) 0.061(4) -0.001(3) -0.024(3) 0.005(2)
C76 0.050(3) 0.055(4) 0.052(3) 0.007(3) -0.028(3) -0.003(3)
C77 0.063(4) 0.069(4) 0.042(3) -0.002(3) -0.025(3) 0.000(3)
C87 0.041(3) 0.056(3) 0.049(3) -0.018(3) -0.018(2) 0.004(2)
C69 0.070(4) 0.045(4) 0.118(6) 0.007(4) -0.049(4) 0.000(3)
C91 0.041(3) 0.048(3) 0.041(3) -0.010(2) -0.014(2) 0.001(2)
C66 0.065(4) 0.049(4) 0.122(6) 0.005(4) -0.038(4) -0.001(3)
C88 0.040(3) 0.063(4) 0.059(4) -0.023(3) -0.020(3) 0.014(3)
C98 0.082(5) 0.056(4) 0.075(4) -0.006(3) -0.047(4) 0.007(3)
C100 0.054(3) 0.050(3) 0.052(3) 0.005(3) -0.022(3) -0.010(3)
C112 0.064(4) 0.048(3) 0.048(3) -0.019(3) -0.024(3) 0.010(3)
C103 0.045(3) 0.058(4) 0.051(3) 0.005(3) -0.016(3) -0.005(3)
C79 0.061(4) 0.114(6) 0.046(3) -0.007(4) -0.025(3) -0.004(4)
Tb1 0.03194(12) 0.02350(11) 0.03000(11) -0.00611(8) -0.00813(9) 0.00587(9)
Tb2 0.03245(12) 0.02656(11) 0.02814(11) -0.00502(9) -0.00515(9) 0.00618(9)
O3 0.138(5) 0.088(4) 0.077(3) -0.040(3) -0.054(3) 0.005(3)
O11 0.0260(19) 0.0313(18) 0.0342(18) -0.0066(14) -0.0065(16) 0.0087(15)
O6 0.0316(17) 0.0326(17) 0.0354(17) -0.0024(14) -0.0084(14) 0.0081(14)
O8 0.048(2) 0.0303(18) 0.051(2) -0.0133(16) -0.0089(17) -0.0029(16)
O5 0.087(4) 0.137(5) 0.077(3) -0.036(3) -0.023(3) 0.078(4)
O2 0.0396(18) 0.0262(16) 0.0329(17) -0.0084(13) -0.0084(14) 0.0106(14)
O9 0.038(2) 0.047(2) 0.050(2) -0.0099(17) -0.0049(17) 0.0108(16)
O7 0.0327(17) 0.0365(19) 0.0406(19) -0.0044(15) -0.0052(15) 0.0018(14)
O10 0.038(2) 0.0375(19) 0.046(2) -0.0026(16) -0.0017(16) 0.0015(15)
O4 0.0461(19) 0.0313(17) 0.0276(16) -0.0083(13) -0.0068(14) 0.0037(14)
O1 0.109(5) 0.102(5) 0.163(6) -0.005(4) -0.063(5) 0.037(4)
N1 0.063(3) 0.041(3) 0.063(3) -0.022(2) -0.033(3) 0.023(2)
N5 0.037(2) 0.040(2) 0.048(3) -0.011(2) -0.010(2) 0.0117(18)
N4 0.054(3) 0.040(2) 0.038(2) -0.0001(19) -0.015(2) 0.006(2)
N2 0.038(2) 0.029(2) 0.035(2) -0.0092(17) -0.0101(18) 0.0066(17)
N6 0.031(2) 0.035(2) 0.029(2) -0.0057(17) -0.0092(16) 0.0073(16)
N3 0.080(4) 0.051(3) 0.045(3) -0.015(2) -0.020(3) 0.012(3)
C17 0.045(3) 0.043(3) 0.036(3) -0.011(2) -0.009(2) 0.006(2)
C1 0.266(19) 0.231(17) 0.33(2) -0.220(17) -0.168(17) 0.179(15)
C59 0.035(3) 0.075(4) 0.065(4) 0.002(3) 0.002(3) -0.005(3)
C20 0.081(5) 0.059(4) 0.078(5) -0.016(4) -0.037(4) -0.006(3)
C56 0.094(6) 0.036(3) 0.128(7) -0.025(4) -0.018(5) -0.004(3)
C4 0.071(5) 0.094(6) 0.082(5) 0.023(4) -0.039(4) 0.010(4)
C40 0.098(5) 0.122(6) 0.054(4) -0.022(4) -0.017(4) 0.067(5)
C38 0.078(4) 0.104(5) 0.059(4) -0.003(4) -0.003(3) 0.055(4)
C2 0.077(5) 0.058(4) 0.097(6) 0.006(4) -0.047(5) 0.017(4)
C18 0.185(10) 0.069(5) 0.153(9) -0.052(6) -0.117(8) 0.018(6)
C41 0.105(5) 0.132(6) 0.053(4) -0.021(4) -0.003(4) 0.069(5)
C6 0.123(6) 0.117(6) 0.133(6) -0.055(5) -0.078(5) 0.065(5)
C35 0.110(7) 0.206(12) 0.097(7) -0.052(7) -0.015(6) 0.117(8)
C46 0.032(2) 0.030(2) 0.036(3) -0.009(2) -0.013(2) 0.0072(19)
C45 0.034(3) 0.034(3) 0.038(3) -0.008(2) -0.008(2) 0.009(2)
C16 0.050(3) 0.054(3) 0.048(3) -0.021(3) -0.006(3) 0.014(3)
C60 0.037(3) 0.052(3) 0.051(3) 0.006(3) -0.008(3) -0.013(2)
C37 0.097(5) 0.127(6) 0.064(4) 0.004(4) -0.012(4) 0.067(5)
C9 0.055(3) 0.029(3) 0.048(3) -0.014(2) -0.025(3) 0.013(2)
C51 0.045(3) 0.041(3) 0.035(3) -0.007(2) -0.012(2) 0.001(2)
C48 0.034(2) 0.031(2) 0.036(2) -0.012(2) -0.014(2) 0.006(2)
C7 0.139(7) 0.130(7) 0.149(7) -0.065(6) -0.068(6) 0.050(6)
C55 0.063(4) 0.037(3) 0.064(4) -0.014(3) -0.025(3) -0.002(3)
C50 0.045(3) 0.039(3) 0.041(3) -0.001(2) -0.018(2) 0.007(2)
C52 0.054(4) 0.072(4) 0.050(3) -0.001(3) -0.003(3) -0.010(3)
C47 0.034(3) 0.033(2) 0.038(3) -0.013(2) -0.013(2) 0.005(2)
C49 0.037(3) 0.038(3) 0.048(3) -0.010(2) -0.021(2) 0.009(2)
C13 0.040(3) 0.028(2) 0.042(3) -0.012(2) -0.018(2) 0.010(2)
C33 0.141(7) 0.056(4) 0.045(4) -0.015(3) -0.037(4) 0.027(4)
C14 0.043(3) 0.038(3) 0.046(3) -0.021(2) -0.020(2) 0.014(2)
C28 0.076(4) 0.042(3) 0.040(3) -0.013(2) -0.016(3) 0.001(3)
C53 0.041(3) 0.045(3) 0.040(3) 0.000(2) -0.015(2) -0.007(2)
C10 0.063(4) 0.029(3) 0.052(3) -0.008(2) -0.027(3) 0.010(2)
C44 0.033(3) 0.042(3) 0.037(3) -0.009(2) -0.003(2) 0.005(2)
C15 0.052(3) 0.039(3) 0.053(3) -0.024(3) -0.020(3) 0.020(2)
C23 0.058(4) 0.048(3) 0.049(3) -0.012(3) -0.017(3) -0.001(3)
C31 0.067(4) 0.048(3) 0.042(3) -0.015(3) -0.016(3) 0.014(3)
C11 0.049(3) 0.031(3) 0.037(3) -0.006(2) -0.008(2) 0.005(2)
C61 0.061(5) 0.068(5) 0.130(7) 0.034(5) -0.002(5) -0.012(4)
C12 0.037(3) 0.027(2) 0.040(3) -0.010(2) -0.012(2) 0.006(2)
C43 0.032(2) 0.036(3) 0.042(3) -0.014(2) -0.011(2) 0.008(2)
C29 0.036(3) 0.040(3) 0.038(3) -0.012(2) -0.009(2) 0.003(2)
C27 0.098(5) 0.040(3) 0.052(4) -0.012(3) -0.020(3) 0.005(3)
C8 0.063(4) 0.036(3) 0.068(4) -0.011(3) -0.034(3) 0.013(3)
C24 0.075(4) 0.062(4) 0.043(3) -0.014(3) -0.020(3) 0.005(3)
C22 0.054(3) 0.051(3) 0.046(3) -0.011(3) -0.015(3) 0.005(3)
C58 0.036(3) 0.065(4) 0.055(3) -0.020(3) -0.006(3) 0.006(3)
C5 0.067(4) 0.043(3) 0.085(5) -0.009(3) -0.034(4) 0.013(3)
C42 0.050(3) 0.047(3) 0.046(3) -0.014(2) -0.016(3) 0.017(3)
C25 0.069(4) 0.057(4) 0.039(3) -0.013(3) -0.012(3) 0.004(3)
C26 0.071(4) 0.046(3) 0.047(3) -0.014(3) -0.018(3) 0.006(3)
C36 0.066(4) 0.085(5) 0.058(4) -0.021(3) -0.015(3) 0.043(4)
C30 0.051(3) 0.051(3) 0.036(3) -0.016(2) -0.015(2) 0.011(3)
C19 0.081(5) 0.060(4) 0.054(4) -0.020(3) -0.035(4) 0.008(3)
C54 0.063(4) 0.036(3) 0.064(4) 0.002(3) -0.013(3) -0.014(3)
C32 0.100(5) 0.062(4) 0.040(3) -0.009(3) -0.028(3) 0.018(4)
C39 0.044(3) 0.053(3) 0.046(3) -0.014(3) -0.008(2) 0.018(3)
C21 0.067(4) 0.063(4) 0.058(4) -0.011(3) -0.013(3) -0.008(3)
C34 0.110(6) 0.061(4) 0.037(3) 0.004(3) -0.016(3) 0.031(4)
C57 0.043(4) 0.085(5) 0.134(7) -0.026(5) 0.004(4) 0.018(4)
C3 0.087(6) 0.128(8) 0.082(6) 0.020(6) -0.027(5) 0.025(6)
C124 0.097(8) 0.117(10) 0.176(14) -0.097(10) -0.023(8) 0.012(7)
N13 0.157(10) 0.135(9) 0.228(12) -0.098(8) 0.013(8) -0.028(7)
C123 0.180(14) 0.188(15) 0.175(14) -0.111(12) -0.029(11) -0.003(12)

loop_
_atom_type_symbol
_atom_type_description
_atom_type_scat_dispersion_real
_atom_type_scat_dispersion_imag
_atom_type_scat_source
C C 0.0033 0.0016 'International Tables Vol C Tables 4.2.6.8 and 6.1.1.4'
H H 0.0000 0.0000 'International Tables Vol C Tables 4.2.6.8 and 6.1.1.4'
N N 0.0061 0.0033 'International Tables Vol C Tables 4.2.6.8 and 6.1.1.4'
O O 0.0106 0.0060 'International Tables Vol C Tables 4.2.6.8 and 6.1.1.4'
Tb Tb -0.1723 4.1537 'International Tables Vol C Tables 4.2.6.8 and 6.1.1.4'

loop_
_geom_angle_atom_site_label_1
_geom_angle_atom_site_label_2
_geom_angle_atom_site_label_3
_geom_angle
_geom_angle_site_symmetry_1
_geom_angle_site_symmetry_3
Tb4 Tb3 Tb3 54.799(7) . 2_766
Tb4 Tb3 Tb3 62.575(7) 2_766 2_766
Tb4 Tb3 Tb4 117.373(7) 2_766 .
O21 Tb3 Tb3 166.55(9) . 2_766
O21 Tb3 Tb4 115.23(9) . .
O21 Tb3 Tb4 126.44(9) . 2_766
O21 Tb3 O20 72.39(12) . .
O21 Tb3 O13 82.04(12) . .
O21 Tb3 O15 85.03(12) . .
O21 Tb3 O22 141.53(12) . 2_766
O21 Tb3 O22 144.14(13) . .
O21 Tb3 O17 121.81(12) . .
O21 Tb3 N8 74.04(13) . .
O20 Tb3 Tb3 112.64(9) . 2_766
O20 Tb3 Tb4 84.12(10) . .
O20 Tb3 Tb4 121.98(9) . 2_766
O20 Tb3 O13 87.29(12) . .
O20 Tb3 O15 121.65(13) . .
O20 Tb3 O22 142.75(12) . .
O20 Tb3 O22 79.98(13) . 2_766
O20 Tb3 O17 81.05(11) . .
O20 Tb3 N8 139.53(12) . .
O13 Tb3 Tb3 85.69(7) . 2_766
O13 Tb3 Tb4 36.36(7) . .
O13 Tb3 Tb4 142.49(8) . 2_766
O13 Tb3 O15 142.63(11) . .
O13 Tb3 O22 102.14(12) . .
O13 Tb3 O17 147.83(11) . .
O13 Tb3 N8 66.15(12) . .
O15 Tb3 Tb3 101.63(8) . 2_766
O15 Tb3 Tb4 152.17(8) . .
O15 Tb3 Tb4 42.13(7) . 2_766
O15 Tb3 N8 76.61(12) . .
O22 Tb3 Tb3 34.63(8) . 2_766
O22 Tb3 Tb3 35.34(9) 2_766 2_766
O22 Tb3 Tb4 83.01(9) . .
O22 Tb3 Tb4 33.98(9) 2_766 .
O22 Tb3 Tb4 90.82(8) 2_766 2_766
O22 Tb3 Tb4 40.35(9) . 2_766
O22 Tb3 O13 70.23(11) 2_766 .
O22 Tb3 O15 132.92(11) 2_766 .
O22 Tb3 O15 70.03(12) . .
O22 Tb3 O22 69.97(14) 2_766 .
O22 Tb3 O17 78.22(12) 2_766 .
O22 Tb3 O17 71.87(12) . .
O22 Tb3 N8 75.35(13) . .
O22 Tb3 N8 115.39(13) 2_766 .
O17 Tb3 Tb3 71.64(8) . 2_766
O17 Tb3 Tb4 41.22(7) . 2_766
O17 Tb3 Tb4 112.16(8) . .
O17 Tb3 O15 66.52(11) . .
O17 Tb3 N8 136.97(12) . .
N8 Tb3 Tb3 95.95(9) . 2_766
N8 Tb3 Tb4 90.32(9) . .
N8 Tb3 Tb4 96.12(9) . 2_766
Tb3 Tb4 Tb3 62.626(7) 2_766 .
O13 Tb4 Tb3 92.44(7) . 2_766
O13 Tb4 Tb3 35.68(7) . .
O13 Tb4 N12 80.11(12) . 2_766
O13 Tb4 N10 157.74(12) . 2_766
O15 Tb4 Tb3 42.49(8) 2_766 2_766
O15 Tb4 Tb3 102.01(8) 2_766 .
O15 Tb4 O13 134.81(11) 2_766 .
O15 Tb4 N12 112.45(13) 2_766 2_766
O15 Tb4 N10 65.27(12) 2_766 2_766
O19 Tb4 Tb3 171.93(9) . 2_766
O19 Tb4 Tb3 110.75(9) . .
O19 Tb4 O13 83.10(11) . .
O19 Tb4 O15 141.01(12) . 2_766
O19 Tb4 O22 130.45(12) . 2_766
O19 Tb4 O17 142.66(12) . 2_766
O19 Tb4 O18 74.11(13) . .
O19 Tb4 N12 77.56(13) . 2_766
O19 Tb4 N10 79.79(13) . 2_766
O22 Tb4 Tb3 41.48(9) 2_766 2_766
O22 Tb4 Tb3 34.17(9) 2_766 .
O22 Tb4 O13 69.75(11) 2_766 .
O22 Tb4 O15 71.21(12) 2_766 2_766
O22 Tb4 O17 73.46(12) 2_766 2_766
O22 Tb4 N12 133.23(13) 2_766 2_766
O22 Tb4 N10 132.50(13) 2_766 2_766
O17 Tb4 Tb3 41.99(8) 2_766 2_766
O17 Tb4 Tb3 71.95(8) 2_766 .
O17 Tb4 O13 80.41(11) 2_766 .
O17 Tb4 O15 67.34(11) 2_766 2_766
O17 Tb4 N12 66.75(12) 2_766 2_766
O17 Tb4 N10 105.07(13) 2_766 2_766
O18 Tb4 Tb3 91.39(10) . .
O18 Tb4 Tb3 100.78(9) . 2_766
O18 Tb4 O13 105.50(13) . .
O18 Tb4 O15 84.81(13) . 2_766
O18 Tb4 O22 74.44(13) . 2_766
O18 Tb4 O17 142.76(12) . 2_766
O18 Tb4 N12 150.10(13) . 2_766
O18 Tb4 N10 83.41(14) . 2_766
N12 Tb4 Tb3 107.57(9) 2_766 .
N12 Tb4 Tb3 108.38(9) 2_766 2_766
N12 Tb4 N10 82.37(13) 2_766 2_766
N10 Tb4 Tb3 166.57(9) 2_766 .
N10 Tb4 Tb3 106.10(9) 2_766 2_766
C121 O21 Tb3 133.9(4) . .
C80 O14 C79 118.2(5) . .
C119 O20 Tb3 135.2(4) . .
Tb3 O13 Tb4 107.96(11) . .
C73 O13 Tb3 116.3(3) . .
C73 O13 Tb4 129.9(3) . .
Tb4 O15 Tb3 95.37(11) 2_766 .
C90 O15 Tb3 140.3(3) . .
C90 O15 Tb4 123.4(3) . 2_766
C97 O16 C96 118.0(6) . .
C116 O19 Tb4 135.2(3) . .
Tb3 O22 Tb3 110.03(14) 2_766 .
Tb3 O22 H22 119(5) . .
Tb3 O22 H22 113(5) 2_766 .
Tb4 O22 Tb3 111.86(14) 2_766 2_766
Tb4 O22 Tb3 98.17(14) 2_766 .
Tb4 O22 H22 104(5) 2_766 .
C62 O12 C63 111.7(13) . .
Tb4 O17 Tb3 96.79(11) 2_766 .
C107 O17 Tb3 141.6(3) . .
C107 O17 Tb4 118.2(3) . 2_766
C114 O18 Tb4 133.1(4) . .
C108 N12 Tb4 111.4(3) . 2_766
C112 N12 Tb4 127.3(4) . 2_766
C112 N12 C108 118.9(4) . .
C78 N8 Tb3 128.4(4) . .
C78 N8 C74 117.8(4) . .
C74 N8 Tb3 111.6(3) . .
C103 N11 C104 121.0(5) . .
C95 N10 Tb4 127.2(4) . 2_766
C95 N10 C91 116.9(5) . .
C91 N10 Tb4 115.7(3) . 2_766
C69 N7 C70 121.7(6) . .
H11A C117 H11B 109.5 . .
H11A C117 H11C 109.5 . .
H11B C117 H11C 109.5 . .
C116 C117 H11A 109.5 . .
C116 C117 H11B 109.5 . .
C116 C117 H11C 109.5 . .
H11D C113 H11E 109.5 . .
H11D C113 H11F 109.5 . .
H11E C113 H11F 109.5 . .
C114 C113 H11D 109.5 . .
C114 C113 H11E 109.5 . .
C114 C113 H11F 109.5 . .
H12A C122 H12B 109.5 . .
H12A C122 H12C 109.5 . .
H12B C122 H12C 109.5 . .
C121 C122 H12A 109.5 . .
C121 C122 H12B 109.5 . .
C121 C122 H12C 109.5 . .
O16 C97 C98 115.4(6) . .
C102 C97 O16 124.6(6) . .
C102 C97 C98 120.0(6) . .
C102 C101 H101 119.2 . .
C100 C101 H101 119.2 . .
C100 C101 C102 121.7(8) . .
C68 C67 H67 118.3 . .
C66 C67 H67 118.3 . .
C66 C67 C68 123.4(10) . .
C64 C65 H65 121.1 . .
C66 C65 H65 121.1 . .
C66 C65 C64 117.7(10) . .
C65 C64 H64 121.4 . .
C63 C64 C65 117.2(10) . .
C63 C64 H64 121.4 . .
C64 C63 O12 102.5(12) . .
C68 C63 O12 133.0(13) . .
C68 C63 C64 124.4(11) . .
C67 C68 H68 120.6 . .
C63 C68 C67 118.7(12) . .
C63 C68 H68 120.6 . .
N10 C95 H95 117.6 . .
N10 C95 C94 124.7(5) . .
C94 C95 H95 117.6 . .
C106 C105 H105 119.0 . .
C104 C105 H105 119.0 . .
C104 C105 C106 122.0(5) . .
H11G C118 H11H 109.5 . .
H11G C118 H11I 109.5 . .
H11H C118 H11I 109.5 . .
C119 C118 H11G 109.5 . .
C119 C118 H11H 109.5 . .
C119 C118 H11I 109.5 . .
O13 C73 C72 124.2(5) . .
O13 C73 C74 118.5(4) . .
C72 C73 C74 117.3(5) . .
C73 C72 H72 119.2 . .
C73 C72 C71 121.5(5) . .
C71 C72 H72 119.2 . .
C105 C106 H106 119.3 . .
C107 C106 C105 121.4(5) . .
C107 C106 H106 119.3 . .
O16 C96 H96A 109.5 . .
O16 C96 H96B 109.5 . .
O16 C96 H96C 109.5 . .
H96A C96 H96B 109.5 . .
H96A C96 H96C 109.5 . .
H96B C96 H96C 109.5 . .
O12 C62 H62A 109.5 . .
O12 C62 H62B 109.5 . .
O12 C62 H62C 109.5 . .
H62A C62 H62B 109.5 . .
H62A C62 H62C 109.5 . .
H62B C62 H62C 109.5 . .
C72 C71 H71 119.0 . .
C70 C71 C72 122.0(5) . .
C70 C71 H71 119.0 . .
C86 N9 C87 119.0(5) . .
C97 C102 C101 119.6(7) . .
C97 C102 H102 120.2 . .
C101 C102 H102 120.2 . .
N8 C78 H78 118.1 . .
N8 C78 C77 123.8(6) . .
C77 C78 H78 118.1 . .
O20 C119 C118 117.3(5) . .
O20 C119 C120 124.3(5) . .
C120 C119 C118 118.4(5) . .
C104 C109 C108 120.0(5) . .
C110 C109 C104 123.4(5) . .
C110 C109 C108 116.6(5) . .
N11 C104 C109 116.0(5) . .
C105 C104 N11 125.4(5) . .
C105 C104 C109 118.5(5) . .
O21 C121 C122 115.4(6) . .
O21 C121 C120 124.8(5) . .
C120 C121 C122 119.8(6) . .
O15 C90 C89 124.2(5) . .
O15 C90 C91 118.5(4) . .
C89 C90 C91 117.3(5) . .
C80 C81 H81 120.4 . .
C80 C81 C82 119.1(5) . .
C82 C81 H81 120.4 . .
O17 C107 C106 124.6(4) . .
O17 C107 C108 117.4(4) . .
C106 C107 C108 118.0(4) . .
C119 C120 H120 118.2 . .
C121 C120 C119 123.7(5) . .
C121 C120 H120 118.2 . .
N12 C108 C109 121.5(5) . .
N12 C108 C107 118.5(4) . .
C109 C108 C107 119.9(5) . .
C116 C115 H115 117.2 . .
C116 C115 C114 125.7(6) . .
C114 C115 H115 117.2 . .
C109 C110 H110 119.9 . .
C111 C110 C109 120.3(5) . .
C111 C110 H110 119.9 . .
C95 C94 H94 120.4 . .
C93 C94 C95 119.1(5) . .
C93 C94 H94 120.4 . .
C110 C111 H111 120.3 . .
C110 C111 C112 119.4(5) . .
C112 C111 H111 120.3 . .
C93 C92 C87 123.0(5) . .
C91 C92 C93 117.9(5) . .
C91 C92 C87 119.1(5) . .
N8 C74 C73 116.8(4) . .
N8 C74 C75 122.1(5) . .
C75 C74 C73 121.1(5) . .
C74 C75 C70 119.4(5) . .
C76 C75 C74 117.3(5) . .
C76 C75 C70 123.3(5) . .
C94 C93 C92 119.4(5) . .
C94 C93 H93 120.3 . .
C92 C93 H93 120.3 . .
O14 C80 C81 124.7(5) . .
O14 C80 C85 115.7(5) . .
C81 C80 C85 119.6(5) . .
C81 C82 H82 119.1 . .
C83 C82 C81 121.8(5) . .
C83 C82 H82 119.1 . .
N9 C86 H86 118.9 . .
N9 C86 C83 122.3(5) . .
C83 C86 H86 118.9 . .
C90 C89 H89 119.6 . .
C90 C89 C88 120.9(5) . .
C88 C89 H89 119.6 . .
C82 C83 C86 120.5(5) . .
C82 C83 C84 118.2(5) . .
C84 C83 C86 121.3(5) . .
C83 C84 H84 119.8 . .
C85 C84 C83 120.4(5) . .
C85 C84 H84 119.8 . .
O19 C116 C117 116.5(5) . .
O19 C116 C115 124.2(5) . .
C115 C116 C117 119.3(6) . .
C80 C85 H85 119.6 . .
C84 C85 C80 120.9(5) . .
C84 C85 H85 119.6 . .
O18 C114 C113 114.0(6) . .
O18 C114 C115 124.7(6) . .
C115 C114 C113 121.2(6) . .
C98 C99 H99 118.7 . .
C98 C99 C100 122.5(6) . .
C100 C99 H99 118.7 . .
N7 C70 C75 115.8(5) . .
C71 C70 N7 125.8(5) . .
C71 C70 C75 118.3(5) . .
C75 C76 H76 119.9 . .
C77 C76 C75 120.3(5) . .
C77 C76 H76 119.9 . .
C78 C77 H77 120.7 . .
C76 C77 C78 118.7(5) . .
C76 C77 H77 120.7 . .
C92 C87 N9 117.1(5) . .
C88 C87 N9 124.2(5) . .
C88 C87 C92 118.5(5) . .
N7 C69 H69 119.2 . .
N7 C69 C66 121.6(8) . .
C66 C69 H69 119.2 . .
N10 C91 C90 116.4(4) . .
N10 C91 C92 122.0(5) . .
C92 C91 C90 121.7(5) . .
C67 C66 C65 118.3(8) . .
C67 C66 C69 123.5(8) . .
C65 C66 C69 118.1(8) . .
C89 C88 H88 118.8 . .
C87 C88 C89 122.4(5) . .
C87 C88 H88 118.8 . .
C97 C98 C99 119.2(6) . .
C97 C98 H98 120.4 . .
C99 C98 H98 120.4 . .
C101 C100 C99 117.1(6) . .
C101 C100 C103 121.1(6) . .
C99 C100 C103 121.8(5) . .
N12 C112 C111 123.0(5) . .
N12 C112 H112 118.5 . .
C111 C112 H112 118.5 . .
N11 C103 C100 122.3(6) . .
N11 C103 H103 118.9 . .
C100 C103 H103 118.9 . .
O14 C79 H79A 109.5 . .
O14 C79 H79B 109.5 . .
O14 C79 H79C 109.5 . .
H79A C79 H79B 109.5 . .
H79A C79 H79C 109.5 . .
H79B C79 H79C 109.5 . .
Tb2 Tb1 Tb1 54.211(6) 2_675 2_675
Tb2 Tb1 Tb1 62.888(7) . 2_675
Tb2 Tb1 Tb2 117.098(7) . 2_675
O11 Tb1 Tb1 35.01(8) . 2_675
O11 Tb1 Tb1 34.86(9) 2_675 2_675
O11 Tb1 Tb2 82.68(8) . 2_675
O11 Tb1 Tb2 90.60(8) 2_675 .
O11 Tb1 Tb2 33.88(8) 2_675 2_675
O11 Tb1 Tb2 40.61(8) . .
O11 Tb1 O11 69.87(14) . 2_675
O11 Tb1 O6 77.45(11) 2_675 .
O11 Tb1 O6 72.54(11) . .
O11 Tb1 O4 70.83(11) . .
O11 Tb1 O4 132.92(11) 2_675 .
O11 Tb1 N2 115.66(12) 2_675 .
O11 Tb1 N2 76.84(12) . .
O6 Tb1 Tb1 71.61(8) . 2_675
O6 Tb1 Tb2 111.28(8) . 2_675
O6 Tb1 Tb2 41.90(7) . .
O6 Tb1 O4 66.80(10) . .
O6 Tb1 N2 139.60(11) . .
O8 Tb1 Tb1 165.85(9) . 2_675
O8 Tb1 Tb2 126.86(9) . .
O8 Tb1 Tb2 115.03(9) . 2_675
O8 Tb1 O11 141.44(12) . 2_675
O8 Tb1 O11 143.90(12) . .
O8 Tb1 O6 122.53(12) . .
O8 Tb1 O2 82.15(12) . .
O8 Tb1 O7 72.83(12) . .
O8 Tb1 O4 85.06(11) . .
O8 Tb1 N2 72.26(12) . .
O2 Tb1 Tb1 84.90(8) . 2_675
O2 Tb1 Tb2 35.64(7) . 2_675
O2 Tb1 Tb2 142.57(8) . .
O2 Tb1 O11 101.97(11) . .
O2 Tb1 O11 69.37(11) . 2_675
O2 Tb1 O6 145.97(10) . .
O2 Tb1 O4 144.57(10) . .
O2 Tb1 N2 65.94(11) . .
O7 Tb1 Tb1 111.13(8) . 2_675
O7 Tb1 Tb2 125.11(8) . .
O7 Tb1 Tb2 80.58(8) . 2_675
O7 Tb1 O11 143.13(12) . .
O7 Tb1 O11 78.05(12) . 2_675
O7 Tb1 O6 83.36(11) . .
O7 Tb1 O2 82.61(11) . .
O7 Tb1 O4 124.52(11) . .
O7 Tb1 N2 135.41(12) . .
O4 Tb1 Tb1 102.48(7) . 2_675
O4 Tb1 Tb2 42.32(7) . .
O4 Tb1 Tb2 152.87(8) . 2_675
O4 Tb1 N2 78.71(11) . .
N2 Tb1 Tb1 97.23(9) . 2_675
N2 Tb1 Tb2 89.90(8) . 2_675
N2 Tb1 Tb2 98.06(8) . .
Tb1 Tb2 Tb1 62.901(7) . 2_675
O11 Tb2 Tb1 34.66(8) . 2_675
O11 Tb2 Tb1 41.43(9) . .
O11 Tb2 O6 73.65(12) . .
O11 Tb2 O2 69.32(11) . 2_675
O11 Tb2 O4 72.06(11) . .
O11 Tb2 N4 135.60(12) . .
O11 Tb2 N6 132.60(12) . .
O6 Tb2 Tb1 71.81(8) . 2_675
O6 Tb2 Tb1 42.42(7) . .
O6 Tb2 O2 80.46(11) . 2_675
O6 Tb2 O4 67.70(11) . .
O6 Tb2 N4 104.76(13) . .
O6 Tb2 N6 66.44(11) . .
O2 Tb2 Tb1 34.81(7) 2_675 2_675
O2 Tb2 Tb1 92.37(7) 2_675 .
O2 Tb2 N4 155.07(12) 2_675 .
O2 Tb2 N6 79.60(11) 2_675 .
O9 Tb2 Tb1 96.25(9) . 2_675
O9 Tb2 Tb1 98.14(9) . .
O9 Tb2 O11 75.84(13) . .
O9 Tb2 O6 140.31(11) . .
O9 Tb2 O2 111.49(12) . 2_675
O9 Tb2 O4 79.18(12) . .
O9 Tb2 N4 80.37(14) . .
O9 Tb2 N6 150.81(12) . .
O10 Tb2 Tb1 168.73(9) . .
O10 Tb2 Tb1 108.94(9) . 2_675
O10 Tb2 O11 127.45(13) . .
O10 Tb2 O6 145.24(11) . .
O10 Tb2 O2 82.87(12) . 2_675
O10 Tb2 O9 74.35(12) . .
O10 Tb2 O4 140.04(11) . .
O10 Tb2 N4 79.39(13) . .
O10 Tb2 N6 80.70(12) . .
O4 Tb2 Tb1 43.05(7) . .
O4 Tb2 Tb1 103.17(7) . 2_675
O4 Tb2 O2 135.31(10) . 2_675
O4 Tb2 N4 66.96(12) . .
O4 Tb2 N6 112.65(12) . .
N4 Tb2 Tb1 108.02(10) . .
N4 Tb2 Tb1 169.95(9) . 2_675
N6 Tb2 Tb1 108.58(8) . .
N6 Tb2 Tb1 106.12(8) . 2_675
N6 Tb2 N4 80.36(13) . .
C19 O3 C18 118.7(7) . .
Tb1 O11 Tb1 110.13(14) . 2_675
Tb1 O11 H11 117(5) . .
Tb1 O11 H11 108(5) 2_675 .
Tb2 O11 Tb1 111.46(14) . 2_675
Tb2 O11 Tb1 97.96(13) . .
Tb2 O11 H11 112(5) . .
Tb2 O6 Tb1 95.68(11) . .
C46 O6 Tb1 142.2(3) . .
C46 O6 Tb2 119.1(3) . .
C55 O8 Tb1 131.0(3) . .
C36 O5 C35 117.9(6) . .
Tb1 O2 Tb2 109.55(11) . 2_675
C12 O2 Tb1 117.5(3) . .
C12 O2 Tb2 128.1(3) . 2_675
C58 O9 Tb2 134.6(4) . .
C53 O7 Tb1 131.7(3) . .
C60 O10 Tb2 136.1(3) . .
Tb2 O4 Tb1 94.63(10) . .
C29 O4 Tb1 142.7(3) . .
C29 O4 Tb2 121.4(3) . .
C1 O1 C2 121.4(9) . .
C8 N1 C9 117.5(5) . .
C42 N5 C43 121.4(4) . .
C30 N4 Tb2 115.1(3) . .
C34 N4 Tb2 129.1(4) . .
C34 N4 C30 115.6(5) . .
C17 N2 Tb1 128.7(3) . .
C17 N2 C13 117.7(4) . .
C13 N2 Tb1 111.3(3) . .
C51 N6 Tb2 126.8(3) . .
C51 N6 C47 117.9(4) . .
C47 N6 Tb2 113.0(3) . .
C25 N3 C26 118.0(5) . .
N2 C17 H17 118.6 . .
N2 C17 C16 122.9(5) . .
C16 C17 H17 118.6 . .
O1 C1 H1A 109.5 . .
O1 C1 H1B 109.5 . .
O1 C1 H1C 109.5 . .
H1A C1 H1B 109.5 . .
H1A C1 H1C 109.5 . .
H1B C1 H1C 109.5 . .
C60 C59 H59 117.5 . .
C58 C59 H59 117.5 . .
C58 C59 C60 125.0(5) . .
C19 C20 H20 120.6 . .
C19 C20 C21 118.8(6) . .
C21 C20 H20 120.6 . .
H56A C56 H56B 109.5 . .
H56A C56 H56C 109.5 . .
H56B C56 H56C 109.5 . .
C55 C56 H56A 109.5 . .
C55 C56 H56B 109.5 . .
C55 C56 H56C 109.5 . .
C5 C4 H4 117.3 . .
C3 C4 H4 117.3 . .
C3 C4 C5 125.3(9) . .
C41 C40 H40 118.9 . .
C39 C40 H40 118.9 . .
C39 C40 C41 122.2(7) . .
C37 C38 H38 119.7 . .
C39 C38 H38 119.7 . .
C39 C38 C37 120.6(6) . .
C7 C2 O1 120.6(9) . .
C3 C2 O1 115.3(8) . .
C3 C2 C7 123.9(8) . .
O3 C18 H18A 109.5 . .
O3 C18 H18B 109.5 . .
O3 C18 H18C 109.5 . .
H18A C18 H18B 109.5 . .
H18A C18 H18C 109.5 . .
H18B C18 H18C 109.5 . .
C40 C41 H41 120.6 . .
C36 C41 C40 118.8(6) . .
C36 C41 H41 120.6 . .
C7 C6 H6 120.2 . .
C5 C6 H6 120.2 . .
C5 C6 C7 119.6(8) . .
O5 C35 H35A 109.5 . .
O5 C35 H35B 109.5 . .
O5 C35 H35C 109.5 . .
H35A C35 H35B 109.5 . .
H35A C35 H35C 109.5 . .
H35B C35 H35C 109.5 . .
O6 C46 C45 124.7(4) . .
O6 C46 C47 117.8(4) . .
C45 C46 C47 117.5(4) . .
C46 C45 H45 119.2 . .
C46 C45 C44 121.6(4) . .
C44 C45 H45 119.2 . .
C17 C16 H16 120.4 . .
C15 C16 C17 119.2(5) . .
C15 C16 H16 120.4 . .
O10 C60 C59 124.4(5) . .
O10 C60 C61 115.2(5) . .
C59 C60 C61 120.3(5) . .
C38 C37 H37 118.8 . .
C36 C37 C38 122.5(7) . .
C36 C37 H37 118.7 . .
N1 C9 C14 118.2(5) . .
C10 C9 N1 123.3(5) . .
C10 C9 C14 118.5(4) . .
N6 C51 H51 118.2 . .
N6 C51 C50 123.6(5) . .
C50 C51 H51 118.2 . .
C47 C48 C49 117.3(4) . .
C47 C48 C43 119.6(4) . .
C49 C48 C43 123.1(4) . .
C2 C7 C6 116.9(9) . .
C2 C7 H7 121.6 . .
C6 C7 H7 121.6 . .
O8 C55 C56 115.6(6) . .
O8 C55 C54 124.5(5) . .
C54 C55 C56 119.8(6) . .
C51 C50 H50 120.6 . .
C49 C50 C51 118.9(5) . .
C49 C50 H50 120.6 . .
H52A C52 H52B 109.5 . .
H52A C52 H52C 109.5 . .
H52B C52 H52C 109.5 . .
C53 C52 H52A 109.5 . .
C53 C52 H52B 109.5 . .
C53 C52 H52C 109.5 . .
N6 C47 C46 117.1(4) . .
N6 C47 C48 121.8(4) . .
C48 C47 C46 121.0(4) . .
C48 C49 H49 119.8 . .
C50 C49 C48 120.4(4) . .
C50 C49 H49 119.8 . .
N2 C13 C14 122.9(4) . .
N2 C13 C12 116.2(4) . .
C14 C13 C12 120.9(4) . .
C32 C33 H33 120.7 . .
C32 C33 C34 118.5(6) . .
C34 C33 H33 120.7 . .
C13 C14 C9 119.0(5) . .
C15 C14 C9 124.4(4) . .
C15 C14 C13 116.5(5) . .
C29 C28 H28 119.9 . .
C29 C28 C27 120.2(5) . .
C27 C28 H28 119.9 . .
O7 C53 C52 116.6(5) . .
O7 C53 C54 123.8(5) . .
C54 C53 C52 119.5(5) . .
C9 C10 H10 118.7 . .
C9 C10 C11 122.6(5) . .
C11 C10 H10 118.7 . .
C45 C44 H44 118.9 . .
C43 C44 C45 122.1(4) . .
C43 C44 H44 118.9 . .
C16 C15 C14 120.8(5) . .
C16 C15 H15 119.6 . .
C14 C15 H15 119.6 . .
C24 C23 H23 119.8 . .
C24 C23 C22 120.4(6) . .
C22 C23 H23 119.8 . .
C26 C31 C32 122.8(5) . .
C30 C31 C26 119.5(5) . .
C30 C31 C32 117.7(5) . .
C10 C11 H11J 119.6 . .
C12 C11 C10 120.7(5) . .
C12 C11 H11J 119.6 . .
C60 C61 H61A 109.5 . .
C60 C61 H61B 109.5 . .
C60 C61 H61C 109.5 . .
H61A C61 H61B 109.5 . .
H61A C61 H61C 109.5 . .
H61B C61 H61C 109.5 . .
O2 C12 C13 118.1(4) . .
O2 C12 C11 124.2(4) . .
C11 C12 C13 117.7(4) . .
N5 C43 C48 116.5(4) . .
C44 C43 N5 125.5(4) . .
C44 C43 C48 118.0(4) . .
O4 C29 C28 123.6(5) . .
O4 C29 C30 119.0(4) . .
C28 C29 C30 117.4(5) . .
C28 C27 H27 118.3 . .
C26 C27 C28 123.3(6) . .
C26 C27 H27 118.3 . .
N1 C8 H8 116.7 . .
N1 C8 C5 126.5(6) . .
C5 C8 H8 116.7 . .
C23 C24 H24 120.0 . .
C23 C24 C19 120.0(6) . .
C19 C24 H24 120.0 . .
C23 C22 C25 121.8(5) . .
C21 C22 C23 118.1(5) . .
C21 C22 C25 120.0(6) . .
O9 C58 C59 125.3(5) . .
O9 C58 C57 115.4(6) . .
C59 C58 C57 119.3(6) . .
C4 C5 C8 120.8(7) . .
C6 C5 C4 117.3(7) . .
C6 C5 C8 121.8(7) . .
N5 C42 H42 118.9 . .
N5 C42 C39 122.3(5) . .
C39 C42 H42 118.9 . .
N3 C25 C22 121.8(6) . .
N3 C25 H25 119.1 . .
C22 C25 H25 119.1 . .
C31 C26 N3 117.9(5) . .
C27 C26 N3 124.2(5) . .
C27 C26 C31 117.7(5) . .
C41 C36 O5 124.2(6) . .
C37 C36 O5 117.5(6) . .
C37 C36 C41 118.3(6) . .
N4 C30 C29 116.6(4) . .
C31 C30 N4 121.6(5) . .
C31 C30 C29 121.7(5) . .
O3 C19 C24 115.6(6) . .
C20 C19 O3 123.7(6) . .
C20 C19 C24 120.7(6) . .
C55 C54 C53 125.1(5) . .
C55 C54 H54 117.4 . .
C53 C54 H54 117.4 . .
C33 C32 C31 119.8(6) . .
C33 C32 H32 120.1 . .
C31 C32 H32 120.1 . .
C40 C39 C38 117.4(6) . .
C40 C39 C42 121.1(5) . .
C38 C39 C42 121.4(5) . .
C20 C21 H21 119.0 . .
C22 C21 C20 121.9(6) . .
C22 C21 H21 119.0 . .
N4 C34 C33 126.7(7) . .
N4 C34 H34 116.6 . .
C33 C34 H34 116.6 . .
C58 C57 H57A 109.5 . .
C58 C57 H57B 109.5 . .
C58 C57 H57C 109.5 . .
H57A C57 H57B 109.5 . .
H57A C57 H57C 109.5 . .
H57B C57 H57C 109.5 . .
C4 C3 H3 121.6 . .
C2 C3 C4 116.8(9) . .
C2 C3 H3 121.6 . .
N13 C124 C123 179.0(17) . .
C124 C123 H12D 109.5 . .
C124 C123 H12E 109.5 . .
C124 C123 H12F 109.5 . .
H12D C123 H12E 109.5 . .
H12D C123 H12F 109.5 . .
H12E C123 H12F 109.5 . .

loop_
_geom_bond_atom_site_label_1
_geom_bond_atom_site_label_2
_geom_bond_distance
_geom_bond_site_symmetry_2
Tb3 Tb3 3.8759(5) 2_766
Tb3 Tb4 3.5666(3) 2_766
Tb3 Tb4 3.8742(3) .
Tb3 O21 2.308(3) .
Tb3 O20 2.344(3) .
Tb3 O13 2.375(3) .
Tb3 O15 2.420(3) .
Tb3 O22 2.387(3) .
Tb3 O22 2.344(3) 2_766
Tb3 O17 2.403(3) .
Tb3 N8 2.557(4) .
Tb4 O13 2.414(3) .
Tb4 O15 2.403(3) 2_766
Tb4 O19 2.299(3) .
Tb4 O22 2.333(4) 2_766
Tb4 O17 2.367(3) 2_766
Tb4 O18 2.319(4) .
Tb4 N12 2.529(4) 2_766
Tb4 N10 2.555(4) 2_766
O21 C121 1.263(7) .
O14 C80 1.367(6) .
O14 C79 1.410(7) .
O20 C119 1.252(6) .
O13 C73 1.341(5) .
O15 C90 1.308(6) .
O16 C97 1.365(8) .
O16 C96 1.431(10) .
O19 C116 1.252(6) .
O22 H22 0.65(5) .
O12 C63 1.444(12) .
O12 C62 1.290(18) .
O17 C107 1.325(6) .
O18 C114 1.271(7) .
N12 C108 1.365(6) .
N12 C112 1.307(6) .
N8 C78 1.324(6) .
N8 C74 1.367(6) .
N11 C104 1.417(6) .
N11 C103 1.270(7) .
N10 C95 1.311(7) .
N10 C91 1.398(6) .
N7 C70 1.420(7) .
N7 C69 1.246(8) .
C117 H11A 0.9600 .
C117 H11B 0.9600 .
C117 H11C 0.9600 .
C117 C116 1.505(8) .
C113 H11D 0.9600 .
C113 H11E 0.9600 .
C113 H11F 0.9600 .
C113 C114 1.521(9) .
C122 H12A 0.9600 .
C122 H12B 0.9600 .
C122 H12C 0.9600 .
C122 C121 1.519(8) .
C97 C102 1.351(11) .
C97 C98 1.368(9) .
C101 H101 0.9300 .
C101 C102 1.401(10) .
C101 C100 1.350(9) .
C67 H67 0.9300 .
C67 C68 1.390(11) .
C67 C66 1.347(12) .
C65 H65 0.9300 .
C65 C64 1.497(13) .
C65 C66 1.385(12) .
C64 H64 0.9300 .
C64 C63 1.340(15) .
C63 C68 1.295(15) .
C68 H68 0.9300 .
C95 H95 0.9300 .
C95 C94 1.395(8) .
C105 H105 0.9300 .
C105 C106 1.394(7) .
C105 C104 1.376(8) .
C118 H11G 0.9600 .
C118 H11H 0.9600 .
C118 H11I 0.9600 .
C118 C119 1.503(8) .
C73 C72 1.366(7) .
C73 C74 1.437(7) .
C72 H72 0.9300 .
C72 C71 1.411(7) .
C106 H106 0.9300 .
C106 C107 1.383(7) .
C96 H96A 0.9600 .
C96 H96B 0.9600 .
C96 H96C 0.9600 .
C62 H62A 0.9600 .
C62 H62B 0.9600 .
C62 H62C 0.9600 .
C71 H71 0.9300 .
C71 C70 1.369(8) .
N9 C86 1.277(7) .
N9 C87 1.431(7) .
C102 H102 0.9300 .
C78 H78 0.9300 .
C78 C77 1.392(8) .
C119 C120 1.396(8) .
C109 C104 1.418(7) .
C109 C108 1.419(7) .
C109 C110 1.411(7) .
C121 C120 1.391(9) .
C90 C89 1.389(7) .
C90 C91 1.430(7) .
C81 H81 0.9300 .
C81 C80 1.375(8) .
C81 C82 1.396(8) .
C107 C108 1.435(7) .
C120 H120 0.9300 .
C115 H115 0.9300 .
C115 C116 1.372(8) .
C115 C114 1.392(9) .
C110 H110 0.9300 .
C110 C111 1.345(8) .
C94 H94 0.9300 .
C94 C93 1.360(8) .
C111 H111 0.9300 .
C111 C112 1.394(8) .
C92 C93 1.414(8) .
C92 C87 1.424(7) .
C92 C91 1.402(7) .
C74 C75 1.409(7) .
C75 C70 1.422(8) .
C75 C76 1.403(8) .
C93 H93 0.9300 .
C80 C85 1.386(8) .
C82 H82 0.9300 .
C82 C83 1.376(7) .
C86 H86 0.9300 .
C86 C83 1.457(7) .
C89 H89 0.9300 .
C89 C88 1.399(7) .
C83 C84 1.393(8) .
C84 H84 0.9300 .
C84 C85 1.374(8) .
C85 H85 0.9300 .
C99 H99 0.9300 .
C99 C98 1.370(8) .
C99 C100 1.375(8) .
C76 H76 0.9300 .
C76 C77 1.359(8) .
C77 H77 0.9300 .
C87 C88 1.372(8) .
C69 H69 0.9300 .
C69 C66 1.479(9) .
C88 H88 0.9300 .
C98 H98 0.9300 .
C100 C103 1.451(8) .
C112 H112 0.9300 .
C103 H103 0.9300 .
C79 H79A 0.9600 .
C79 H79B 0.9600 .
C79 H79C 0.9600 .
Tb1 Tb1 3.8894(4) 2_675
Tb1 Tb2 3.5440(3) .
Tb1 Tb2 3.8888(3) 2_675
Tb1 O11 2.368(4) .
Tb1 O11 2.376(3) 2_675
Tb1 O6 2.402(3) .
Tb1 O8 2.317(3) .
Tb1 O2 2.356(3) .
Tb1 O7 2.334(3) .
Tb1 O4 2.427(3) .
Tb1 N2 2.579(4) .
Tb2 O11 2.329(3) .
Tb2 O6 2.379(3) .
Tb2 O2 2.405(3) 2_675
Tb2 O9 2.324(3) .
Tb2 O10 2.295(3) .
Tb2 O4 2.394(3) .
Tb2 N4 2.527(4) .
Tb2 N6 2.524(4) .
O3 C18 1.412(9) .
O3 C19 1.383(7) .
O11 H11 0.62(5) .
O6 C46 1.329(5) .
O8 C55 1.267(7) .
O5 C35 1.404(9) .
O5 C36 1.372(7) .
O2 C12 1.337(5) .
O9 C58 1.257(6) .
O7 C53 1.269(6) .
O10 C60 1.261(6) .
O4 C29 1.324(6) .
O1 C1 1.360(12) .
O1 C2 1.410(8) .
N1 C9 1.423(6) .
N1 C8 1.266(7) .
N5 C43 1.411(6) .
N5 C42 1.263(6) .
N4 C30 1.410(7) .
N4 C34 1.297(7) .
N2 C17 1.320(6) .
N2 C13 1.375(6) .
N6 C51 1.321(6) .
N6 C47 1.385(6) .
N3 C25 1.274(8) .
N3 C26 1.421(7) .
C17 H17 0.9300 .
C17 C16 1.406(7) .
C1 H1A 0.9600 .
C1 H1B 0.9600 .
C1 H1C 0.9600 .
C59 H59 0.9300 .
C59 C60 1.390(8) .
C59 C58 1.389(8) .
C20 H20 0.9300 .
C20 C19 1.377(9) .
C20 C21 1.388(9) .
C56 H56A 0.9600 .
C56 H56B 0.9600 .
C56 H56C 0.9600 .
C56 C55 1.521(8) .
C4 H4 0.9300 .
C4 C5 1.355(9) .
C4 C3 1.346(10) .
C40 H40 0.9300 .
C40 C41 1.402(9) .
C40 C39 1.350(8) .
C38 H38 0.9300 .
C38 C37 1.372(9) .
C38 C39 1.354(8) .
C2 C7 1.342(12) .
C2 C3 1.323(12) .
C18 H18A 0.9600 .
C18 H18B 0.9600 .
C18 H18C 0.9600 .
C41 H41 0.9300 .
C41 C36 1.364(9) .
C6 H6 0.9300 .
C6 C7 1.460(12) .
C6 C5 1.337(11) .
C35 H35A 0.9600 .
C35 H35B 0.9600 .
C35 H35C 0.9600 .
C46 C45 1.371(6) .
C46 C47 1.436(6) .
C45 H45 0.9300 .
C45 C44 1.401(6) .
C16 H16 0.9300 .
C16 C15 1.350(8) .
C60 C61 1.500(8) .
C37 H37 0.9300 .
C37 C36 1.336(9) .
C9 C14 1.427(7) .
C9 C10 1.371(8) .
C51 H51 0.9300 .
C51 C50 1.399(7) .
C48 C47 1.407(6) .
C48 C49 1.411(7) .
C48 C43 1.426(7) .
C7 H7 0.9300 .
C55 C54 1.375(8) .
C50 H50 0.9300 .
C50 C49 1.354(7) .
C52 H52A 0.9600 .
C52 H52B 0.9600 .
C52 H52C 0.9600 .
C52 C53 1.505(8) .
C49 H49 0.9300 .
C13 C14 1.409(6) .
C13 C12 1.453(7) .
C33 H33 0.9300 .
C33 C32 1.340(9) .
C33 C34 1.386(9) .
C14 C15 1.399(7) .
C28 H28 0.9300 .
C28 C29 1.372(7) .
C28 C27 1.414(8) .
C53 C54 1.398(8) .
C10 H10 0.9300 .
C10 C11 1.413(7) .
C44 H44 0.9300 .
C44 C43 1.380(7) .
C15 H15 0.9300 .
C23 H23 0.9300 .
C23 C24 1.379(8) .
C23 C22 1.402(8) .
C31 C26 1.418(8) .
C31 C30 1.405(7) .
C31 C32 1.420(8) .
C11 H11J 0.9300 .
C11 C12 1.365(7) .
C61 H61A 0.9600 .
C61 H61B 0.9600 .
C61 H61C 0.9600 .
C29 C30 1.440(7) .
C27 H27 0.9300 .
C27 C26 1.373(8) .
C8 H8 0.9300 .
C8 C5 1.442(8) .
C24 H24 0.9300 .
C24 C19 1.384(9) .
C22 C25 1.461(8) .
C22 C21 1.382(8) .
C58 C57 1.516(8) .
C42 H42 0.9300 .
C42 C39 1.463(7) .
C25 H25 0.9300 .
C54 H54 0.9300 .
C32 H32 0.9300 .
C21 H21 0.9300 .
C34 H34 0.9300 .
C57 H57A 0.9600 .
C57 H57B 0.9600 .
C57 H57C 0.9600 .
C3 H3 0.9300 .
C124 N13 1.089(16) .
C124 C123 1.408(17) .
C123 H12D 0.9600 .
C123 H12E 0.9600 .
C123 H12F 0.9600 .

loop_
_geom_torsion_atom_site_label_1
_geom_torsion_atom_site_label_2
_geom_torsion_atom_site_label_3
_geom_torsion_atom_site_label_4
_geom_torsion
_geom_torsion_site_symmetry_1
Tb3 O21 C121 C122 155.5(5) .
Tb3 O21 C121 C120 -24.1(10) .
Tb3 O20 C119 C118 -172.2(4) .
Tb3 O20 C119 C120 6.2(10) .
Tb3 O13 C73 C72 149.9(4) .
Tb3 O13 C73 C74 -30.6(5) .
Tb3 O15 C90 C89 23.4(8) .
Tb3 O15 C90 C91 -157.2(4) .
Tb3 O17 C107 C106 3.1(8) .
Tb3 O17 C107 C108 -178.0(3) .
Tb3 N8 C78 C77 161.0(4) .
Tb3 N8 C74 C73 18.8(5) .
Tb3 N8 C74 C75 -161.8(4) .
Tb4 O13 C73 C72 -60.7(6) .
Tb4 O13 C73 C74 118.9(4) .
Tb4 O15 C90 C89 -171.2(4) 2_766
Tb4 O15 C90 C91 8.3(6) 2_766
Tb4 O19 C116 C117 -169.9(5) .
Tb4 O19 C116 C115 12.2(10) .
Tb4 O17 C107 C106 156.3(4) 2_766
Tb4 O17 C107 C108 -24.7(5) 2_766
Tb4 O18 C114 C113 169.7(5) .
Tb4 O18 C114 C115 -10.2(11) .
Tb4 N12 C108 C109 -158.9(4) 2_766
Tb4 N12 C108 C107 18.1(5) 2_766
Tb4 N12 C112 C111 160.3(4) 2_766
Tb4 N10 C95 C94 -175.5(5) 2_766
Tb4 N10 C91 C90 -5.8(6) 2_766
Tb4 N10 C91 C92 173.7(4) 2_766
O21 C121 C120 C119 -1.1(11) .
O14 C80 C85 C84 -180.0(6) .
O20 C119 C120 C121 9.7(11) .
O13 C73 C72 C71 175.3(5) .
O13 C73 C74 N8 6.0(6) .
O13 C73 C74 C75 -173.4(4) .
O15 C90 C89 C88 177.8(5) .
O15 C90 C91 N10 -1.0(7) .
O15 C90 C91 C92 179.5(5) .
O16 C97 C102 C101 179.3(9) .
O16 C97 C98 C99 180.0(7) .
O12 C63 C68 C67 -179.4(10) .
O17 C107 C108 N12 2.7(7) .
O17 C107 C108 C109 179.7(4) .
N8 C78 C77 C76 -1.6(9) .
N8 C74 C75 C70 178.2(5) .
N8 C74 C75 C76 -2.6(7) .
N10 C95 C94 C93 1.3(10) .
N7 C69 C66 C67 -4.5(12) .
N7 C69 C66 C65 178.1(8) .
C122 C121 C120 C119 179.4(7) .
C101 C100 C103 N11 176.0(7) .
C65 C64 C63 O12 -178.1(8) .
C65 C64 C63 C68 6.1(18) .
C64 C65 C66 C67 -0.9(13) .
C64 C65 C66 C69 176.6(8) .
C64 C63 C68 C67 -5.0(18) .
C68 C67 C66 C65 2.2(14) .
C68 C67 C66 C69 -175.1(8) .
C95 N10 C91 C90 179.0(5) .
C95 N10 C91 C92 -1.5(8) .
C95 C94 C93 C92 0.7(10) .
C105 C106 C107 O17 -177.2(5) .
C105 C106 C107 C108 3.8(7) .
C118 C119 C120 C121 -171.9(7) .
C73 C72 C71 C70 -1.6(9) .
C73 C74 C75 C70 -2.3(7) .
C73 C74 C75 C76 176.8(5) .
C72 C73 C74 N8 -174.4(4) .
C72 C73 C74 C75 6.1(7) .
C72 C71 C70 N7 -176.9(5) .
C72 C71 C70 C75 5.5(8) .
C106 C105 C104 N11 -179.8(5) .
C106 C105 C104 C109 -2.0(8) .
C106 C107 C108 N12 -178.3(4) .
C106 C107 C108 C109 -1.3(7) .
C96 O16 C97 C102 0.8(15) .
C96 O16 C97 C98 179.3(9) .
C62 O12 C63 C64 175.2(11) .
C62 O12 C63 C68 -9.6(19) .
N9 C86 C83 C82 -169.3(5) .
N9 C86 C83 C84 8.9(8) .
N9 C87 C88 C89 177.8(5) .
C102 C97 C98 C99 -1.5(13) .
C102 C101 C100 C99 -0.5(13) .
C102 C101 C100 C103 -179.6(8) .
C78 N8 C74 C73 -176.5(4) .
C78 N8 C74 C75 2.9(7) .
C109 C110 C111 C112 1.5(9) .
C104 N11 C103 C100 178.9(5) .
C104 C105 C106 C107 -2.2(8) .
C104 C109 C108 N12 174.1(5) .
C104 C109 C108 C107 -2.8(7) .
C104 C109 C110 C111 -177.2(5) .
C90 C89 C88 C87 1.4(9) .
C81 C80 C85 C84 -0.5(10) .
C81 C82 C83 C86 177.6(5) .
C81 C82 C83 C84 -0.7(8) .
C108 N12 C112 C111 -0.3(8) .
C108 C109 C104 N11 -177.5(4) .
C108 C109 C104 C105 4.5(7) .
C108 C109 C110 C111 2.6(8) .
C110 C109 C104 N11 2.3(8) .
C110 C109 C104 C105 -175.7(5) .
C110 C109 C108 N12 -5.8(7) .
C110 C109 C108 C107 177.4(5) .
C110 C111 C112 N12 -2.8(9) .
C92 C87 C88 C89 1.6(9) .
C74 N8 C78 C77 -0.8(8) .
C74 C73 C72 C71 -4.2(8) .
C74 C75 C70 N7 178.7(4) .
C74 C75 C70 C71 -3.4(8) .
C74 C75 C76 C77 0.1(8) .
C75 C76 C77 C78 1.9(9) .
C93 C92 C87 N9 0.6(8) .
C93 C92 C87 C88 177.0(6) .
C93 C92 C91 N10 3.4(8) .
C93 C92 C91 C90 -177.2(5) .
C80 C81 C82 C83 -0.3(8) .
C82 C81 C80 O14 -179.7(5) .
C82 C81 C80 C85 0.9(8) .
C82 C83 C84 C85 1.1(9) .
C86 N9 C87 C92 -142.8(5) .
C86 N9 C87 C88 41.0(8) .
C86 C83 C84 C85 -177.1(6) .
C89 C90 C91 N10 178.5(5) .
C89 C90 C91 C92 -1.0(8) .
C83 C84 C85 C80 -0.5(10) .
C116 C115 C114 O18 -5.5(12) .
C116 C115 C114 C113 174.6(7) .
C114 C115 C116 O19 4.8(12) .
C114 C115 C116 C117 -173.1(7) .
C99 C100 C103 N11 -3.0(9) .
C70 N7 C69 C66 177.5(6) .
C70 C75 C76 C77 179.2(5) .
C76 C75 C70 N7 -0.4(8) .
C76 C75 C70 C71 177.5(5) .
C87 N9 C86 C83 -178.3(5) .
C87 C92 C93 C94 175.9(6) .
C87 C92 C91 N10 -175.5(5) .
C87 C92 C91 C90 3.9(8) .
C69 N7 C70 C71 25.2(9) .
C69 N7 C70 C75 -157.1(6) .
C91 N10 C95 C94 -0.9(9) .
C91 C90 C89 C88 -1.7(8) .
C91 C92 C93 C94 -2.9(9) .
C91 C92 C87 N9 179.4(5) .
C91 C92 C87 C88 -4.2(8) .
C66 C67 C68 C63 0.6(15) .
C66 C65 C64 C63 -2.9(15) .
C98 C97 C102 C101 0.8(16) .
C98 C99 C100 C101 -0.2(11) .
C98 C99 C100 C103 178.9(6) .
C100 C101 C102 C97 0.2(16) .
C100 C99 C98 C97 1.1(11) .
C112 N12 C108 C109 4.7(7) .
C112 N12 C108 C107 -178.4(5) .
C103 N11 C104 C105 -30.3(8) .
C103 N11 C104 C109 151.9(5) .
C79 O14 C80 C81 0.6(8) .
C79 O14 C80 C85 -179.9(6) .
Tb1 O6 C46 C45 2.9(8) .
Tb1 O6 C46 C47 -177.2(3) .
Tb1 O8 C55 C56 149.5(5) .
Tb1 O8 C55 C54 -28.6(9) .
Tb1 O2 C12 C13 -31.9(5) .
Tb1 O2 C12 C11 149.6(4) .
Tb1 O7 C53 C52 -158.0(4) .
Tb1 O7 C53 C54 21.9(8) .
Tb1 O4 C29 C28 25.4(8) .
Tb1 O4 C29 C30 -153.4(4) .
Tb1 N2 C17 C16 162.1(4) .
Tb1 N2 C13 C14 -163.1(4) .
Tb1 N2 C13 C12 18.4(5) .
Tb2 O6 C46 C45 157.5(4) .
Tb2 O6 C46 C47 -22.6(5) .
Tb2 O2 C12 C13 120.6(4) 2_675
Tb2 O2 C12 C11 -57.8(6) 2_675
Tb2 O9 C58 C59 -3.3(10) .
Tb2 O9 C58 C57 177.8(5) .
Tb2 O10 C60 C59 -5.6(10) .
Tb2 O10 C60 C61 174.7(5) .
Tb2 O4 C29 C28 -171.1(4) .
Tb2 O4 C29 C30 10.1(6) .
Tb2 N4 C30 C31 175.2(4) .
Tb2 N4 C30 C29 -4.1(6) .
Tb2 N4 C34 C33 -174.9(6) .
Tb2 N6 C51 C50 163.9(4) .
Tb2 N6 C47 C46 16.8(5) .
Tb2 N6 C47 C48 -163.1(3) .
O6 C46 C45 C44 -179.1(5) .
O6 C46 C47 N6 2.4(6) .
O6 C46 C47 C48 -177.8(4) .
O8 C55 C54 C53 0.7(10) .
O7 C53 C54 C55 2.6(10) .
O4 C29 C30 N4 -3.4(7) .
O4 C29 C30 C31 177.3(5) .
O1 C2 C7 C6 178.1(9) .
O1 C2 C3 C4 -179.2(7) .
N1 C9 C14 C13 176.4(4) .
N1 C9 C14 C15 -1.7(8) .
N1 C9 C10 C11 -175.6(5) .
N1 C8 C5 C4 -172.4(7) .
N1 C8 C5 C6 5.7(12) .
N5 C42 C39 C40 -171.4(7) .
N5 C42 C39 C38 4.8(10) .
N2 C17 C16 C15 -2.2(9) .
N2 C13 C14 C9 179.8(4) .
N2 C13 C14 C15 -1.9(7) .
N2 C13 C12 O2 6.6(6) .
N2 C13 C12 C11 -174.9(4) .
N6 C51 C50 C49 -3.8(8) .
C17 N2 C13 C14 1.2(7) .
C17 N2 C13 C12 -177.3(4) .
C17 C16 C15 C14 1.4(8) .
C1 O1 C2 C7 0.0(16) .
C1 O1 C2 C3 176.5(12) .
C56 C55 C54 C53 -177.3(6) .
C40 C41 C36 O5 178.6(9) .
C40 C41 C36 C37 -3.6(15) .
C38 C37 C36 O5 -178.3(9) .
C38 C37 C36 C41 3.8(16) .
C18 O3 C19 C20 10.1(10) .
C18 O3 C19 C24 -168.6(7) .
C41 C40 C39 C38 1.6(14) .
C41 C40 C39 C42 177.9(8) .
C35 O5 C36 C41 -0.3(14) .
C35 O5 C36 C37 -178.2(10) .
C46 C45 C44 C43 -1.8(8) .
C45 C46 C47 N6 -177.7(4) .
C45 C46 C47 C48 2.1(7) .
C45 C44 C43 N5 -176.7(5) .
C45 C44 C43 C48 -0.6(7) .
C60 C59 C58 O9 -1.0(11) .
C60 C59 C58 C57 177.8(7) .
C37 C38 C39 C40 -1.5(13) .
C37 C38 C39 C42 -177.8(8) .
C9 N1 C8 C5 179.9(6) .
C9 C14 C15 C16 178.7(5) .
C9 C10 C11 C12 0.5(8) .
C51 N6 C47 C46 -179.4(4) .
C51 N6 C47 C48 0.8(7) .
C51 C50 C49 C48 1.5(8) .
C7 C2 C3 C4 -2.8(15) .
C7 C6 C5 C4 1.2(14) .
C7 C6 C5 C8 -177.0(9) .
C52 C53 C54 C55 -177.6(6) .
C47 N6 C51 C50 2.6(7) .
C47 C46 C45 C44 1.0(7) .
C47 C48 C49 C50 1.6(7) .
C47 C48 C43 N5 -179.8(4) .
C47 C48 C43 C44 3.7(7) .
C49 C48 C47 N6 -2.8(7) .
C49 C48 C47 C46 177.3(4) .
C49 C48 C43 N5 -1.8(7) .
C49 C48 C43 C44 -178.3(5) .
C13 N2 C17 C16 0.9(7) .
C13 C14 C15 C16 0.5(8) .
C14 C9 C10 C11 4.5(8) .
C14 C13 C12 O2 -171.9(4) .
C14 C13 C12 C11 6.6(7) .
C28 C29 C30 N4 177.7(5) .
C28 C29 C30 C31 -1.6(8) .
C28 C27 C26 N3 -176.6(6) .
C28 C27 C26 C31 -1.3(10) .
C10 C9 C14 C13 -3.7(7) .
C10 C9 C14 C15 178.1(5) .
C10 C11 C12 O2 172.5(5) .
C10 C11 C12 C13 -5.9(7) .
C23 C24 C19 O3 178.2(6) .
C23 C24 C19 C20 -0.5(10) .
C23 C22 C25 N3 -5.0(9) .
C23 C22 C21 C20 -0.7(10) .
C12 C13 C14 C9 -1.8(7) .
C12 C13 C14 C15 176.5(4) .
C43 N5 C42 C39 176.4(5) .
C43 C48 C47 N6 175.3(4) .
C43 C48 C47 C46 -4.5(7) .
C43 C48 C49 C50 -176.5(5) .
C29 C28 C27 C26 -1.3(10) .
C27 C28 C29 O4 -176.2(5) .
C27 C28 C29 C30 2.6(8) .
C8 N1 C9 C14 -141.6(5) .
C8 N1 C9 C10 38.6(8) .
C24 C23 C22 C25 -178.0(6) .
C24 C23 C22 C21 0.7(9) .
C22 C23 C24 C19 -0.1(9) .
C58 C59 C60 O10 5.4(11) .
C58 C59 C60 C61 -175.0(7) .
C5 C4 C3 C2 3.1(14) .
C5 C6 C7 C2 -1.1(16) .
C42 N5 C43 C48 156.6(5) .
C42 N5 C43 C44 -27.2(8) .
C25 N3 C26 C31 136.6(6) .
C25 N3 C26 C27 -48.1(9) .
C25 C22 C21 C20 178.0(6) .
C26 N3 C25 C22 177.3(5) .
C26 C31 C30 N4 179.9(5) .
C26 C31 C30 C29 -0.9(9) .
C26 C31 C32 C33 179.9(7) .
C30 N4 C34 C33 -1.3(11) .
C30 C31 C26 N3 178.0(5) .
C30 C31 C26 C27 2.3(9) .
C30 C31 C32 C33 -0.4(10) .
C19 C20 C21 C22 0.0(10) .
C32 C33 C34 N4 1.1(13) .
C32 C31 C26 N3 -2.3(10) .
C32 C31 C26 C27 -178.0(6) .
C32 C31 C30 N4 0.1(9) .
C32 C31 C30 C29 179.4(6) .
C39 C40 C41 C36 1.0(15) .
C39 C38 C37 C36 -1.2(16) .
C21 C20 C19 O3 -178.0(6) .
C21 C20 C19 C24 0.6(10) .
C21 C22 C25 N3 176.3(6) .
C34 N4 C30 C31 0.7(8) .
C34 N4 C30 C29 -178.6(5) .
C34 C33 C32 C31 -0.1(12) .
C3 C4 C5 C6 -2.3(13) .
C3 C4 C5 C8 175.9(8) .
C3 C2 C7 C6 1.9(16) .

loop_
_platon_squeeze_void_nr
_platon_squeeze_void_average_x
_platon_squeeze_void_average_y
_platon_squeeze_void_average_z
_platon_squeeze_void_volume
_platon_squeeze_void_count_electrons
_platon_squeeze_void_content
1 0.232 0.945 0.444 208 29 ' '
2 0.359 0.312 0.344 21 1 ' '
3 0.643 0.694 0.655 21 1 ' '
4 0.768 0.057 0.555 207 29 ' '
